data_7039219
loop_
_publ_author_name
'Lake, Benjamin R. M.'
'Shaver, Michael P.'

_publ_section_title
;
 Iron(ii) \b-ketiminate complexes as mediators of controlled radical
 polymerisation.
;
_journal_issue 40
_journal_name_full 'Dalton transactions (Cambridge, England : 2003)'
_journal_page_first 15840
_journal_page_last 15849
_journal_paper_doi 10.1039/c6dt01208f
_journal_volume 45
_journal_year 2016
_chemical_formula_moiety 'C54 H60 Fe2 N4 O4, 0.833(C7 H8), 0.167(C6 H14)'
_chemical_formula_sum 'C60.83 H69 Fe2 N4 O4'
_chemical_formula_weight 1031.90
_space_group_crystal_system monoclinic
_space_group_IT_number 14
_space_group_name_Hall '-P 2ybc'
_space_group_name_H-M_alt 'P 1 21/c 1'
_symmetry_space_group_name_Hall '-P 2ybc'
_symmetry_space_group_name_H-M 'P 1 21/c 1'
_atom_sites_solution_hydrogens geom
_audit_creation_date 2016-01-30
_audit_creation_method
;
Olex2 1.2
(compiled 2015.09.30 svn.r3233 for OlexSys, GUI svn.r5103)
;
_audit_update_record
;
2016-03-24 deposited with the CCDC.
2016-05-02 downloaded from the CCDC.
;
_cell_angle_alpha 90
_cell_angle_beta 98.031(3)
_cell_angle_gamma 90
_cell_formula_units_Z 8
_cell_length_a 34.0413(13)
_cell_length_b 15.5968(6)
_cell_length_c 20.4395(7)
_cell_measurement_reflns_used 15934
_cell_measurement_temperature 120.00(10)
_cell_measurement_theta_max 26.3450
_cell_measurement_theta_min 3.3280
_cell_volume 10745.6(7)
_computing_cell_refinement
;
CrysAlisPro, Agilent Technologies,
Version 1.171.37.35e (release 07-10-2014 CrysAlis171 .NET)
(compiled Oct  7 2014,17:20:27)
;
_computing_data_collection
;
CrysAlisPro, Agilent Technologies,
Version 1.171.37.35e (release 07-10-2014 CrysAlis171 .NET)
(compiled Oct  7 2014,17:20:27)
;
_computing_data_reduction
;
CrysAlisPro, Agilent Technologies,
Version 1.171.37.35e (release 07-10-2014 CrysAlis171 .NET)
(compiled Oct  7 2014,17:20:27)
;
_computing_molecular_graphics 'Olex2 (Dolomanov et al., 2009)'
_computing_publication_material 'Olex2 (Dolomanov et al., 2009)'
_computing_structure_refinement 'ShelXL (Sheldrick, 2015)'
_computing_structure_solution 'ShelXT (Sheldrick, 2015)'
_diffrn_ambient_environment N~2~
_diffrn_ambient_temperature 120.00(10)
_diffrn_detector 'CCD plate'
_diffrn_detector_area_resol_mean 5.1574
_diffrn_detector_type Atlas
_diffrn_measured_fraction_theta_full 0.998
_diffrn_measured_fraction_theta_max 0.998
_diffrn_measurement_details
;
  1 omega  -20.00   32.50   0.7500   25.0000
omega____ theta____ kappa____ phi______ frames
    -       -7.3914  -99.0000  -30.0000 70

  2 omega   -8.00   42.25   0.7500   25.0000
omega____ theta____ kappa____ phi______ frames
    -       -7.3914   57.0000  120.0000 67

  3 omega  -17.00    8.50   0.7500   25.0000
omega____ theta____ kappa____ phi______ frames
    -       -7.3914  -99.0000  120.0000 34

  4 omega  -66.00  -39.00   0.7500   25.0000
omega____ theta____ kappa____ phi______ frames
    -       -7.3914  -57.0000  120.0000 36

  5 omega  -20.00   59.50   0.7500   25.0000
omega____ theta____ kappa____ phi______ frames
    -        8.5633   77.0000 -120.0000 106

  6 omega  -64.00   -4.00   0.7500   25.0000
omega____ theta____ kappa____ phi______ frames
    -        8.5633  -38.0000 -150.0000 80

  7 omega  -19.00   46.25   0.7500   25.0000
omega____ theta____ kappa____ phi______ frames
    -        8.5633  -99.0000 -180.0000 87

  8 omega    3.00   28.50   0.7500   25.0000
omega____ theta____ kappa____ phi______ frames
    -        8.5633  -77.0000  150.0000 34

  9 omega  -16.00   30.50   0.7500   25.0000
omega____ theta____ kappa____ phi______ frames
    -        8.5633  -38.0000   30.0000 62

 10 omega   -1.00   28.25   0.7500   25.0000
omega____ theta____ kappa____ phi______ frames
    -        8.5633  -38.0000    0.0000 39

 11 omega    3.00   30.00   0.7500   25.0000
omega____ theta____ kappa____ phi______ frames
    -        8.5633  -19.0000  -60.0000 36

 12 omega  -64.00   30.50   0.7500   25.0000
omega____ theta____ kappa____ phi______ frames
    -        8.5633  -38.0000  -60.0000 126
;
_diffrn_measurement_device 'four-circle diffractometer'
_diffrn_measurement_device_type 'SuperNova, Dual, Cu at zero, Atlas'
_diffrn_measurement_method '\w scans'
_diffrn_orient_matrix_UB_11 -0.0203244000
_diffrn_orient_matrix_UB_12 -0.0084418000
_diffrn_orient_matrix_UB_13 -0.0109265000
_diffrn_orient_matrix_UB_21 0.0053343000
_diffrn_orient_matrix_UB_22 -0.0375148000
_diffrn_orient_matrix_UB_23 -0.0163074000
_diffrn_orient_matrix_UB_31 -0.0011464000
_diffrn_orient_matrix_UB_32 -0.0242687000
_diffrn_orient_matrix_UB_33 0.0290270000
_diffrn_radiation_monochromator mirror
_diffrn_radiation_probe x-ray
_diffrn_radiation_type MoK\a
_diffrn_radiation_wavelength 0.71073
_diffrn_reflns_av_R_equivalents 0.0987
_diffrn_reflns_av_unetI/netI 0.0583
_diffrn_reflns_Laue_measured_fraction_full 0.998
_diffrn_reflns_Laue_measured_fraction_max 0.998
_diffrn_reflns_limit_h_max 40
_diffrn_reflns_limit_h_min -41
_diffrn_reflns_limit_k_max 18
_diffrn_reflns_limit_k_min -18
_diffrn_reflns_limit_l_max 23
_diffrn_reflns_limit_l_min -24
_diffrn_reflns_number 157681
_diffrn_reflns_point_group_measured_fraction_full 0.998
_diffrn_reflns_point_group_measured_fraction_max 0.998
_diffrn_reflns_theta_full 25.351
_diffrn_reflns_theta_max 25.351
_diffrn_reflns_theta_min 2.747
_diffrn_source 'SuperNova (Mo) X-ray Source'
_exptl_absorpt_coefficient_mu 0.590
_exptl_absorpt_correction_T_max 0.998
_exptl_absorpt_correction_T_min 0.990
_exptl_absorpt_correction_type gaussian
_exptl_absorpt_process_details
;
CrysAlisPro, Agilent Technologies,
Version 1.171.37.35e (release 07-10-2014 CrysAlis171 .NET)
(compiled Oct  7 2014,17:20:27)
Numerical absorption correction based on gaussian integration over
            a multifaceted crystal model
Empirical absorption correction using spherical harmonics,
 implemented in SCALE3 ABSPACK scaling algorithm.
;
_exptl_crystal_colour orange
_exptl_crystal_density_diffrn 1.276
_exptl_crystal_description plate
_exptl_crystal_F_000 4368
_exptl_crystal_size_max 0.47
_exptl_crystal_size_mid 0.27
_exptl_crystal_size_min 0.06
_refine_diff_density_max 0.747
_refine_diff_density_min -0.487
_refine_diff_density_rms 0.064
_refine_ls_extinction_method none
_refine_ls_goodness_of_fit_ref 1.121
_refine_ls_hydrogen_treatment constr
_refine_ls_matrix_type full
_refine_ls_number_parameters 1311
_refine_ls_number_reflns 19635
_refine_ls_number_restraints 17
_refine_ls_restrained_S_all 1.126
_refine_ls_R_factor_all 0.0819
_refine_ls_R_factor_gt 0.0608
_refine_ls_shift/su_max 0.001
_refine_ls_shift/su_mean 0.000
_refine_ls_structure_factor_coef Fsqd
_refine_ls_weighting_details 'w=1/[\s^2^(Fo^2^)+(0.0281P)^2^+14.0751P] where P=(Fo^2^+2Fc^2^)/3'
_refine_ls_weighting_scheme calc
_refine_ls_wR_factor_gt 0.1085
_refine_ls_wR_factor_ref 0.1158
_reflns_Friedel_coverage 0.000
_reflns_number_gt 15942
_reflns_number_total 19635
_reflns_threshold_expression 'I > 2\s(I)'
_cod_data_source_file c6dt01208f2.cif
_cod_data_source_block Complex1c
_cod_depositor_comments 'Adding full bibliography for 7039213--7039221.cif.'
_cod_original_cell_volume 10745.7(7)
_cod_database_code 7039219
_chemical_oxdiff_formula 'C27 H30 Fe N2 O2'
_chemical_oxdiff_usercomment '@ 120 K BRML104'
_shelx_space_group_comment
;
The symmetry employed for this shelxl refinement is uniquely defined
by the following loop, which should always be used as a source of
symmetry information in preference to the above space-group names.
They are only intended as comments.
;
_shelx_estimated_absorpt_t_max 0.965
_shelx_estimated_absorpt_t_min 0.769
_reflns_odcompleteness_completeness 99.76
_reflns_odcompleteness_iscentric 1
_reflns_odcompleteness_theta 25.30
_olex2_refinement_description
;
1. Fixed Uiso
 At 1.2 times of:
  All C(H) groups, All C(H,H) groups
 At 1.5 times of:
  All C(H,H,H) groups
2. Restrained distances
 C128-C127 = C127-C126
 1.56 with sigma of 0.02
 C126-C125 = C125-C124
 1.56 with sigma of 0.02
 C123-C124
 1.56 with sigma of 0.02
3. Restrained angles
 C115-C109-C110, C123-C119-C120
 fixed at 120 with sigma of 0.02
 C118-C119-C123
 fixed at 120 with sigma of 0.02
4. Rigid bond restraints
 C116, C117, C119, C120, C121, C118
 with sigma for 1-2 distances of 0.01 and sigma for 1-3 distances of 0.01
5. Uiso/Uaniso restraints and constraints
Uanis(C128) = Uanis(C127) = Uanis(C126) = Uanis(C125) = Uanis(C124) =
Uanis(C123)
6. Others
 Fixed Sof: C123(0.33333) H12A(0.33333) H12B(0.33333) H12C(0.33333)
 C124(0.33333) H12D(0.33333) H12E(0.33333) C125(0.33333) H12F(0.33333)
 H12G(0.33333) C126(0.33333) H12H(0.33333) H12I(0.33333) C127(0.33333)
 H12J(0.33333) H12K(0.33333) C128(0.33333) H12L(0.33333) H12M(0.33333)
 H12N(0.33333) C116(0.66667) C117(0.66667) H117(0.66667) C118(0.66667)
 H118(0.66667) C119(0.66667) H119(0.66667) C120(0.66667) H120(0.66667)
 C121(0.66667) H121(0.66667) C122(0.66667) H12O(0.66667) H12P(0.66667)
 H12Q(0.66667)
7.a Secondary CH2 refined with riding coordinates:
 C6(H6A,H6B), C7(H7A,H7B), C15(H15A,H15B), C16(H16A,H16B), C60(H60A,H60B),
 C61(H61A,H61B), C69(H69A,H69B), C70(H70A,H70B), C124(H12D,H12E), C125(H12F,
 H12G), C126(H12H,H12I), C127(H12J,H12K)
7.b Aromatic/amide H refined with riding coordinates:
 C3(H3), C12(H12), C21(H21), C22(H22), C23(H23), C26(H26), C27(H27), C28(H28),
 C29(H29), C30(H30), C32(H32), C33(H33), C34(H34), C35(H35), C36(H36), C39(H39),
  C40(H40), C41(H41), C44(H44), C45(H45), C46(H46), C47(H47), C48(H48),
 C50(H50), C51(H51), C52(H52), C53(H53), C54(H54), C57(H57), C66(H66), C75(H75),
  C76(H76), C77(H77), C80(H80), C81(H81), C82(H82), C83(H83), C84(H84),
 C86(H86), C87(H87), C88(H88), C89(H89), C90(H90), C93(H93), C94(H94), C95(H95),
  C98(H98), C99(H99), C100(H100), C101(H101), C102(H102), C104(H104),
 C105(H105), C106(H106), C107(H107), C108(H108), C110(H110), C111(H111),
 C112(H112), C113(H113), C114(H114), C117(H117), C118(H118), C119(H119),
 C120(H120), C121(H121)
7.c Fitted hexagon refined as free rotating group:
 C116(C117,C118,C119,C120,C121)
7.d Idealised Me refined as rotating group:
 C1(H1A,H1B,H1C), C5(H5A,H5B,H5C), C8(H8A,H8B,H8C), C9(H9A,H9B,H9C), C10(H10A,
 H10B,H10C), C14(H14A,H14B,H14C), C17(H17A,H17B,H17C), C18(H18A,H18B,H18C),
 C55(H55A,H55B,H55C), C59(H59A,H59B,H59C), C62(H62A,H62B,H62C), C63(H63A,H63B,
 H63C), C64(H64A,H64B,H64C), C68(H68A,H68B,H68C), C71(H71A,H71B,H71C), C72(H72A,
 H72B,H72C), C123(H12A,H12B,H12C), C128(H12L,H12M,H12N), C115(H11A,H11B,H11C),
 C122(H12O,H12P,H12Q)
;
_shelx_shelxl_version_number 2014/7
_olex2_submission_special_instructions 'No special instructions were received'

loop_
_space_group_symop_operation_xyz
'x, y, z'
'-x, y+1/2, -z+1/2'
'-x, -y, -z'
'x, -y-1/2, z-1/2'

loop_
_atom_site_label
_atom_site_type_symbol
_atom_site_fract_x
_atom_site_fract_y
_atom_site_fract_z
_atom_site_U_iso_or_equiv
_atom_site_adp_type
_atom_site_occupancy
_atom_site_site_symmetry_order
_atom_site_calc_flag
_atom_site_refinement_flags_posn
_atom_site_refinement_flags_adp
_atom_site_refinement_flags_occupancy
_atom_site_disorder_assembly
_atom_site_disorder_group
Fe1 Fe 0.03818(2) 0.47781(3) 0.71554(2) 0.01568(11) Uani 1 1 d . . . . .
Fe2 Fe 0.13438(2) 0.45817(3) 0.70190(2) 0.01468(10) Uani 1 1 d . . . . .
O1 O 0.08779(6) 0.40337(13) 0.75173(10) 0.0194(5) Uani 1 1 d . . . . .
O2 O 0.08087(6) 0.49657(13) 0.65200(9) 0.0171(5) Uani 1 1 d . . . . .
O3 O -0.00554(7) 0.40293(15) 0.69432(11) 0.0270(5) Uani 1 1 d . . . . .
O4 O 0.16800(6) 0.36229(13) 0.68515(10) 0.0165(5) Uani 1 1 d . . . . .
N1 N 0.04172(8) 0.52205(18) 0.81370(13) 0.0267(7) Uani 1 1 d . . . . .
N2 N 0.00733(9) 0.60494(17) 0.69834(13) 0.0266(7) Uani 1 1 d . . . . .
N3 N 0.15668(8) 0.57321(17) 0.66509(13) 0.0217(6) Uani 1 1 d . . . . .
N4 N 0.16721(8) 0.52043(16) 0.79133(12) 0.0202(6) Uani 1 1 d . . . . .
C1 C 0.11001(11) 0.2791(2) 0.81228(17) 0.0313(9) Uani 1 1 d . . . . .
H1A H 0.0948 0.2384 0.7822 0.047 Uiso 1 1 calc GR . . . .
H1B H 0.1124 0.2570 0.8576 0.047 Uiso 1 1 calc GR . . . .
H1C H 0.1365 0.2864 0.7995 0.047 Uiso 1 1 calc GR . . . .
C2 C 0.08901(9) 0.3639(2) 0.80861(16) 0.0232(7) Uani 1 1 d . . . . .
C3 C 0.07371(10) 0.3967(2) 0.86190(16) 0.0289(8) Uani 1 1 d . . . . .
H3 H 0.0757 0.3614 0.9001 0.035 Uiso 1 1 calc R . . . .
C4 C 0.05506(10) 0.4780(2) 0.86613(16) 0.0297(8) Uani 1 1 d . . . . .
C5 C 0.05279(12) 0.5110(3) 0.93558(17) 0.0440(11) Uani 1 1 d . . . . .
H5A H 0.0711 0.5594 0.9452 0.066 Uiso 1 1 calc GR . . . .
H5B H 0.0602 0.4650 0.9676 0.066 Uiso 1 1 calc GR . . . .
H5C H 0.0257 0.5299 0.9387 0.066 Uiso 1 1 calc GR . . . .
C6 C 0.02426(12) 0.6073(2) 0.81998(18) 0.0384(10) Uani 1 1 d . . . . .
H6A H 0.0450 0.6519 0.8210 0.046 Uiso 1 1 calc R . . . .
H6B H 0.0126 0.6108 0.8616 0.046 Uiso 1 1 calc R . . . .
C7 C -0.00741(10) 0.6218(2) 0.76183(16) 0.0274(8) Uani 1 1 d . . . . .
H7A H -0.0302 0.5837 0.7657 0.033 Uiso 1 1 calc R . . . .
H7B H -0.0168 0.6818 0.7624 0.033 Uiso 1 1 calc R . . . .
C8 C 0.03403(15) 0.6739(2) 0.6834(2) 0.0571(13) Uani 1 1 d . . . . .
H8A H 0.0571 0.6761 0.7178 0.086 Uiso 1 1 calc GR . . . .
H8B H 0.0200 0.7289 0.6818 0.086 Uiso 1 1 calc GR . . . .
H8C H 0.0428 0.6629 0.6405 0.086 Uiso 1 1 calc GR . . . .
C9 C -0.02751(12) 0.6025(3) 0.64659(17) 0.0424(11) Uani 1 1 d . . . . .
H9A H -0.0187 0.5975 0.6031 0.064 Uiso 1 1 calc GR . . . .
H9B H -0.0429 0.6554 0.6483 0.064 Uiso 1 1 calc GR . . . .
H9C H -0.0441 0.5531 0.6539 0.064 Uiso 1 1 calc GR . . . .
C10 C 0.04364(10) 0.5019(2) 0.54445(15) 0.0263(8) Uani 1 1 d . . . . .
H10A H 0.0468 0.4413 0.5336 0.039 Uiso 1 1 calc GR . . . .
H10B H 0.0419 0.5363 0.5040 0.039 Uiso 1 1 calc GR . . . .
H10C H 0.0193 0.5092 0.5645 0.039 Uiso 1 1 calc GR . . . .
C11 C 0.07868(9) 0.5307(2) 0.59223(14) 0.0189(7) Uani 1 1 d . . . . .
C12 C 0.10530(10) 0.5869(2) 0.57370(15) 0.0210(7) Uani 1 1 d . . . . .
H12 H 0.0996 0.6101 0.5305 0.025 Uiso 1 1 calc R . . . .
C13 C 0.14127(10) 0.6149(2) 0.61282(16) 0.0239(7) Uani 1 1 d . . . . .
C14 C 0.15989(12) 0.6963(2) 0.59045(19) 0.0390(10) Uani 1 1 d . . . . .
H14A H 0.1579 0.7419 0.6228 0.058 Uiso 1 1 calc GR . . . .
H14B H 0.1459 0.7138 0.5474 0.058 Uiso 1 1 calc GR . . . .
H14C H 0.1879 0.6856 0.5867 0.058 Uiso 1 1 calc GR . . . .
C15 C 0.19239(11) 0.6081(2) 0.70545(17) 0.0313(9) Uani 1 1 d . . . . .
H15A H 0.1872 0.6673 0.7196 0.038 Uiso 1 1 calc R . . . .
H15B H 0.2147 0.6100 0.6791 0.038 Uiso 1 1 calc R . . . .
C16 C 0.20315(9) 0.5514(2) 0.76537(16) 0.0248(8) Uani 1 1 d . . . . .
H16A H 0.2187 0.5017 0.7532 0.030 Uiso 1 1 calc R . . . .
H16B H 0.2199 0.5840 0.8002 0.030 Uiso 1 1 calc R . . . .
C17 C 0.17877(10) 0.4595(2) 0.84561(16) 0.0294(8) Uani 1 1 d . . . . .
H17A H 0.1551 0.4409 0.8640 0.044 Uiso 1 1 calc GR . . . .
H17B H 0.1972 0.4875 0.8802 0.044 Uiso 1 1 calc GR . . . .
H17C H 0.1917 0.4097 0.8288 0.044 Uiso 1 1 calc GR . . . .
C18 C 0.14538(10) 0.5924(2) 0.81635(18) 0.0311(9) Uani 1 1 d . . . . .
H18A H 0.1366 0.6321 0.7801 0.047 Uiso 1 1 calc GR . . . .
H18B H 0.1628 0.6226 0.8511 0.047 Uiso 1 1 calc GR . . . .
H18C H 0.1222 0.5702 0.8345 0.047 Uiso 1 1 calc GR . . . .
C19 C -0.03764(9) 0.3631(2) 0.66687(15) 0.0201(7) Uani 1 1 d . . . . .
C20 C -0.07385(9) 0.3740(2) 0.69348(15) 0.0212(7) Uani 1 1 d . . . . .
C21 C -0.10838(10) 0.3338(2) 0.66381(16) 0.0246(8) Uani 1 1 d . . . . .
H21 H -0.1323 0.3412 0.6820 0.029 Uiso 1 1 calc R . . . .
C22 C -0.10828(10) 0.2830(2) 0.60797(16) 0.0257(8) Uani 1 1 d . . . . .
H22 H -0.1320 0.2566 0.5876 0.031 Uiso 1 1 calc R . . . .
C23 C -0.07325(10) 0.2716(2) 0.58257(15) 0.0221(7) Uani 1 1 d . . . . .
H23 H -0.0733 0.2367 0.5445 0.027 Uiso 1 1 calc R . . . .
C24 C -0.03757(9) 0.30927(19) 0.61051(15) 0.0189(7) Uani 1 1 d . . . . .
C25 C -0.07570(10) 0.4277(2) 0.75311(16) 0.0227(7) Uani 1 1 d . . . . .
C26 C -0.04944(11) 0.4160(2) 0.81153(17) 0.0301(8) Uani 1 1 d . . . . .
H26 H -0.0287 0.3750 0.8127 0.036 Uiso 1 1 calc R . . . .
C27 C -0.05324(12) 0.4630(2) 0.86741(18) 0.0355(9) Uani 1 1 d . . . . .
H27 H -0.0356 0.4529 0.9069 0.043 Uiso 1 1 calc R . . . .
C28 C -0.08256(12) 0.5249(3) 0.86645(18) 0.0394(10) Uani 1 1 d . . . . .
H28 H -0.0848 0.5579 0.9048 0.047 Uiso 1 1 calc R . . . .
C29 C -0.10855(12) 0.5381(3) 0.80899(19) 0.0393(10) Uani 1 1 d . . . . .
H29 H -0.1286 0.5806 0.8078 0.047 Uiso 1 1 calc R . . . .
C30 C -0.10541(10) 0.4899(2) 0.75342(17) 0.0300(8) Uani 1 1 d . . . . .
H30 H -0.1237 0.4991 0.7145 0.036 Uiso 1 1 calc R . . . .
C31 C -0.00060(9) 0.28773(19) 0.58261(15) 0.0196(7) Uani 1 1 d . . . . .
C32 C -0.00207(11) 0.2670(2) 0.51571(16) 0.0260(8) Uani 1 1 d . . . . .
H32 H -0.0265 0.2719 0.4871 0.031 Uiso 1 1 calc R . . . .
C33 C 0.03145(11) 0.2393(2) 0.49035(17) 0.0298(8) Uani 1 1 d . . . . .
H33 H 0.0296 0.2248 0.4449 0.036 Uiso 1 1 calc R . . . .
C34 C 0.06754(11) 0.2326(2) 0.53071(17) 0.0301(8) Uani 1 1 d . . . . .
H34 H 0.0904 0.2128 0.5134 0.036 Uiso 1 1 calc R . . . .
C35 C 0.06982(10) 0.2550(2) 0.59652(16) 0.0250(8) Uani 1 1 d . . . . .
H35 H 0.0946 0.2518 0.6243 0.030 Uiso 1 1 calc R . . . .
C36 C 0.03654(9) 0.2819(2) 0.62229(16) 0.0209(7) Uani 1 1 d . . . . .
H36 H 0.0388 0.2969 0.6677 0.025 Uiso 1 1 calc R . . . .
C37 C 0.20488(9) 0.36392(19) 0.67083(14) 0.0162(7) Uani 1 1 d . . . . .
C38 C 0.21494(9) 0.40075(19) 0.61134(15) 0.0170(7) Uani 1 1 d . . . . .
C39 C 0.25467(9) 0.4068(2) 0.60236(16) 0.0231(7) Uani 1 1 d . . . . .
H39 H 0.2611 0.4319 0.5628 0.028 Uiso 1 1 calc R . . . .
C40 C 0.28507(10) 0.3777(2) 0.64878(16) 0.0249(8) Uani 1 1 d . . . . .
H40 H 0.3120 0.3849 0.6423 0.030 Uiso 1 1 calc R . . . .
C41 C 0.27566(9) 0.3379(2) 0.70484(15) 0.0222(7) Uani 1 1 d . . . . .
H41 H 0.2964 0.3164 0.7365 0.027 Uiso 1 1 calc R . . . .
C42 C 0.23649(9) 0.3286(2) 0.71626(15) 0.0184(7) Uani 1 1 d . . . . .
C43 C 0.18467(9) 0.4294(2) 0.55595(14) 0.0179(7) Uani 1 1 d . . . . .
C44 C 0.14999(9) 0.3828(2) 0.53653(15) 0.0201(7) Uani 1 1 d . . . . .
H44 H 0.1437 0.3354 0.5624 0.024 Uiso 1 1 calc R . . . .
C45 C 0.12458(10) 0.4049(2) 0.47967(15) 0.0250(8) Uani 1 1 d . . . . .
H45 H 0.1015 0.3715 0.4663 0.030 Uiso 1 1 calc R . . . .
C46 C 0.13272(10) 0.4753(2) 0.44242(16) 0.0274(8) Uani 1 1 d . . . . .
H46 H 0.1152 0.4906 0.4039 0.033 Uiso 1 1 calc R . . . .
C47 C 0.16649(10) 0.5232(2) 0.46178(16) 0.0276(8) Uani 1 1 d . . . . .
H47 H 0.1721 0.5718 0.4367 0.033 Uiso 1 1 calc R . . . .
C48 C 0.19223(10) 0.5006(2) 0.51767(16) 0.0233(7) Uani 1 1 d . . . . .
H48 H 0.2154 0.5339 0.5303 0.028 Uiso 1 1 calc R . . . .
C49 C 0.22889(9) 0.2794(2) 0.77612(15) 0.0208(7) Uani 1 1 d . . . . .
C50 C 0.20158(10) 0.2124(2) 0.77075(17) 0.0259(8) Uani 1 1 d . . . . .
H50 H 0.1867 0.1998 0.7290 0.031 Uiso 1 1 calc R . . . .
C51 C 0.19578(11) 0.1635(2) 0.82579(18) 0.0340(9) Uani 1 1 d . . . . .
H51 H 0.1775 0.1172 0.8211 0.041 Uiso 1 1 calc R . . . .
C52 C 0.21647(12) 0.1823(3) 0.88704(18) 0.0388(10) Uani 1 1 d . . . . .
H52 H 0.2121 0.1498 0.9247 0.047 Uiso 1 1 calc R . . . .
C53 C 0.24352(11) 0.2489(3) 0.89315(18) 0.0369(10) Uani 1 1 d . . . . .
H53 H 0.2578 0.2622 0.9352 0.044 Uiso 1 1 calc R . . . .
C54 C 0.24996(10) 0.2967(2) 0.83783(16) 0.0271(8) Uani 1 1 d . . . . .
H54 H 0.2690 0.3416 0.8425 0.033 Uiso 1 1 calc R . . . .
Fe3 Fe 0.37197(2) 0.54200(3) 0.28522(2) 0.01582(11) Uani 1 1 d . . . . .
Fe4 Fe 0.46890(2) 0.54589(3) 0.27436(2) 0.01533(11) Uani 1 1 d . . . . .
O5 O 0.42691(6) 0.50948(13) 0.33434(9) 0.0174(5) Uani 1 1 d . . . . .
O6 O 0.41568(6) 0.60798(14) 0.23781(10) 0.0199(5) Uani 1 1 d . . . . .
O7 O 0.33946(6) 0.63554(13) 0.31143(10) 0.0199(5) Uani 1 1 d . . . . .
O8 O 0.50579(6) 0.63730(13) 0.29568(10) 0.0220(5) Uani 1 1 d . . . . .
N5 N 0.35586(8) 0.41519(16) 0.31308(13) 0.0214(6) Uani 1 1 d . . . . .
N6 N 0.33704(8) 0.48915(17) 0.19276(13) 0.0213(6) Uani 1 1 d . . . . .
N7 N 0.46866(8) 0.50168(18) 0.17693(13) 0.0236(6) Uani 1 1 d . . . . .
N8 N 0.51124(8) 0.43253(16) 0.29264(13) 0.0215(6) Uani 1 1 d . . . . .
C55 C 0.46212(10) 0.5018(2) 0.44314(16) 0.0259(8) Uani 1 1 d . . . . .
H55A H 0.4865 0.5106 0.4234 0.039 Uiso 1 1 calc GR . . . .
H55B H 0.4671 0.4600 0.4792 0.039 Uiso 1 1 calc GR . . . .
H55C H 0.4537 0.5564 0.4606 0.039 Uiso 1 1 calc GR . . . .
C56 C 0.43012(9) 0.4689(2) 0.39168(14) 0.0184(7) Uani 1 1 d . . . . .
C57 C 0.40664(9) 0.4032(2) 0.40521(15) 0.0208(7) Uani 1 1 d . . . . .
H57 H 0.4129 0.3764 0.4471 0.025 Uiso 1 1 calc R . . . .
C58 C 0.37315(10) 0.3701(2) 0.36219(16) 0.0224(7) Uani 1 1 d . . . . .
C59 C 0.35922(10) 0.2817(2) 0.37745(18) 0.0302(8) Uani 1 1 d . . . . .
H59A H 0.3307 0.2831 0.3798 0.045 Uiso 1 1 calc GR . . . .
H59B H 0.3734 0.2624 0.4199 0.045 Uiso 1 1 calc GR . . . .
H59C H 0.3645 0.2420 0.3425 0.045 Uiso 1 1 calc GR . . . .
C60 C 0.32232(10) 0.3760(2) 0.27039(17) 0.0293(8) Uani 1 1 d . . . . .
H60A H 0.3017 0.3584 0.2972 0.035 Uiso 1 1 calc R . . . .
H60B H 0.3314 0.3245 0.2486 0.035 Uiso 1 1 calc R . . . .
C61 C 0.30540(10) 0.4404(2) 0.21901(17) 0.0271(8) Uani 1 1 d . . . . .
H61A H 0.2891 0.4101 0.1823 0.032 Uiso 1 1 calc R . . . .
H61B H 0.2880 0.4807 0.2388 0.032 Uiso 1 1 calc R . . . .
C62 C 0.36182(10) 0.4314(2) 0.15866(17) 0.0304(8) Uani 1 1 d . . . . .
H62A H 0.3811 0.4652 0.1383 0.046 Uiso 1 1 calc GR . . . .
H62B H 0.3449 0.3992 0.1244 0.046 Uiso 1 1 calc GR . . . .
H62C H 0.3759 0.3912 0.1906 0.046 Uiso 1 1 calc GR . . . .
C63 C 0.31812(11) 0.5528(2) 0.14513(16) 0.0310(8) Uani 1 1 d . . . . .
H63A H 0.3028 0.5934 0.1680 0.046 Uiso 1 1 calc GR . . . .
H63B H 0.3004 0.5234 0.1103 0.046 Uiso 1 1 calc GR . . . .
H63C H 0.3386 0.5838 0.1255 0.046 Uiso 1 1 calc GR . . . .
C64 C 0.38671(11) 0.7255(2) 0.17500(17) 0.0305(8) Uani 1 1 d . . . . .
H64A H 0.3611 0.7136 0.1897 0.046 Uiso 1 1 calc GR . . . .
H64B H 0.3824 0.7454 0.1291 0.046 Uiso 1 1 calc GR . . . .
H64C H 0.4007 0.7700 0.2031 0.046 Uiso 1 1 calc GR . . . .
C65 C 0.41124(9) 0.6452(2) 0.17970(15) 0.0220(7) Uani 1 1 d . . . . .
C66 C 0.42741(10) 0.6150(2) 0.12666(16) 0.0286(8) Uani 1 1 d . . . . .
H66 H 0.4219 0.6471 0.0869 0.034 Uiso 1 1 calc R . . . .
C67 C 0.45183(10) 0.5403(2) 0.12409(16) 0.0274(8) Uani 1 1 d . . . . .
C68 C 0.45682(12) 0.5091(3) 0.05546(17) 0.0408(10) Uani 1 1 d . . . . .
H68A H 0.4851 0.5058 0.0514 0.061 Uiso 1 1 calc GR . . . .
H68B H 0.4437 0.5492 0.0224 0.061 Uiso 1 1 calc GR . . . .
H68C H 0.4448 0.4522 0.0482 0.061 Uiso 1 1 calc GR . . . .
C69 C 0.49338(11) 0.4259(2) 0.17089(17) 0.0335(9) Uani 1 1 d . . . . .
H69A H 0.5046 0.4281 0.1288 0.040 Uiso 1 1 calc R . . . .
H69B H 0.4772 0.3733 0.1711 0.040 Uiso 1 1 calc R . . . .
C70 C 0.52637(10) 0.4247(2) 0.22838(16) 0.0248(8) Uani 1 1 d . . . . .
H70A H 0.5414 0.3705 0.2276 0.030 Uiso 1 1 calc R . . . .
H70B H 0.5448 0.4726 0.2237 0.030 Uiso 1 1 calc R . . . .
C71 C 0.49111(12) 0.3524(2) 0.3075(2) 0.0365(9) Uani 1 1 d . . . . .
H71A H 0.4837 0.3557 0.3521 0.055 Uiso 1 1 calc GR . . . .
H71B H 0.5091 0.3037 0.3050 0.055 Uiso 1 1 calc GR . . . .
H71C H 0.4672 0.3445 0.2754 0.055 Uiso 1 1 calc GR . . . .
C72 C 0.54557(11) 0.4470(2) 0.34428(17) 0.0303(8) Uani 1 1 d . . . . .
H72A H 0.5581 0.5019 0.3363 0.045 Uiso 1 1 calc GR . . . .
H72B H 0.5648 0.4006 0.3430 0.045 Uiso 1 1 calc GR . . . .
H72C H 0.5365 0.4482 0.3877 0.045 Uiso 1 1 calc GR . . . .
C73 C 0.30099(9) 0.6267(2) 0.31509(15) 0.0195(7) Uani 1 1 d . . . . .
C74 C 0.27243(10) 0.6718(2) 0.27016(16) 0.0231(7) Uani 1 1 d . . . . .
C75 C 0.23247(10) 0.6496(2) 0.26609(18) 0.0322(9) Uani 1 1 d . . . . .
H75 H 0.2136 0.6771 0.2342 0.039 Uiso 1 1 calc R . . . .
C76 C 0.21957(10) 0.5884(2) 0.30739(19) 0.0342(9) Uani 1 1 d . . . . .
H76 H 0.1925 0.5716 0.3021 0.041 Uiso 1 1 calc R . . . .
C77 C 0.24641(10) 0.5523(2) 0.35602(18) 0.0309(8) Uani 1 1 d . . . . .
H77 H 0.2372 0.5135 0.3863 0.037 Uiso 1 1 calc R . . . .
C78 C 0.28703(9) 0.5712(2) 0.36232(16) 0.0213(7) Uani 1 1 d . . . . .
C79 C 0.28424(10) 0.7424(2) 0.22816(16) 0.0234(8) Uani 1 1 d . . . . .
C80 C 0.30858(12) 0.8085(2) 0.25572(18) 0.0336(9) Uani 1 1 d . . . . .
H80 H 0.3189 0.8066 0.3013 0.040 Uiso 1 1 calc R . . . .
C81 C 0.31801(13) 0.8773(2) 0.2176(2) 0.0447(11) Uani 1 1 d . . . . .
H81 H 0.3340 0.9226 0.2377 0.054 Uiso 1 1 calc R . . . .
C82 C 0.30447(13) 0.8803(3) 0.1512(2) 0.0458(11) Uani 1 1 d . . . . .
H82 H 0.3113 0.9271 0.1252 0.055 Uiso 1 1 calc R . . . .
C83 C 0.28088(12) 0.8151(3) 0.12259(19) 0.0397(10) Uani 1 1 d . . . . .
H83 H 0.2717 0.8165 0.0765 0.048 Uiso 1 1 calc R . . . .
C84 C 0.27041(11) 0.7472(2) 0.16063(17) 0.0307(8) Uani 1 1 d . . . . .
H84 H 0.2536 0.7032 0.1404 0.037 Uiso 1 1 calc R . . . .
C85 C 0.31379(10) 0.5359(2) 0.41985(15) 0.0221(7) Uani 1 1 d . . . . .
C86 C 0.34454(10) 0.5848(2) 0.45311(16) 0.0253(8) Uani 1 1 d . . . . .
H86 H 0.3500 0.6399 0.4367 0.030 Uiso 1 1 calc R . . . .
C87 C 0.36729(11) 0.5537(2) 0.51016(16) 0.0295(8) Uani 1 1 d . . . . .
H87 H 0.3879 0.5882 0.5326 0.035 Uiso 1 1 calc R . . . .
C88 C 0.36026(11) 0.4734(2) 0.53441(17) 0.0325(9) Uani 1 1 d . . . . .
H88 H 0.3758 0.4526 0.5734 0.039 Uiso 1 1 calc R . . . .
C89 C 0.33039(10) 0.4240(2) 0.50140(17) 0.0295(8) Uani 1 1 d . . . . .
H89 H 0.3255 0.3684 0.5175 0.035 Uiso 1 1 calc R . . . .
C90 C 0.30732(10) 0.4545(2) 0.44491(16) 0.0256(8) Uani 1 1 d . . . . .
H90 H 0.2868 0.4195 0.4229 0.031 Uiso 1 1 calc R . . . .
C91 C 0.53657(9) 0.67369(19) 0.33035(15) 0.0182(7) Uani 1 1 d . . . . .
C92 C 0.53356(9) 0.71305(19) 0.39255(15) 0.0191(7) Uani 1 1 d . . . . .
C93 C 0.56778(10) 0.74860(19) 0.42858(16) 0.0212(7) Uani 1 1 d . . . . .
H93 H 0.5660 0.7743 0.4702 0.025 Uiso 1 1 calc R . . . .
C94 C 0.60402(10) 0.7475(2) 0.40556(16) 0.0232(8) Uani 1 1 d . . . . .
H94 H 0.6268 0.7713 0.4314 0.028 Uiso 1 1 calc R . . . .
C95 C 0.60682(9) 0.7116(2) 0.34463(16) 0.0220(7) Uani 1 1 d . . . . .
H95 H 0.6317 0.7118 0.3285 0.026 Uiso 1 1 calc R . . . .
C96 C 0.57392(9) 0.67491(19) 0.30630(15) 0.0183(7) Uani 1 1 d . . . . .
C97 C 0.49520(10) 0.72013(19) 0.41961(15) 0.0201(7) Uani 1 1 d . . . . .
C98 C 0.45894(10) 0.7299(2) 0.37886(16) 0.0217(7) Uani 1 1 d . . . . .
H98 H 0.4584 0.7294 0.3323 0.026 Uiso 1 1 calc R . . . .
C99 C 0.42379(10) 0.7403(2) 0.40506(16) 0.0256(8) Uani 1 1 d . . . . .
H99 H 0.3995 0.7460 0.3763 0.031 Uiso 1 1 calc R . . . .
C100 C 0.42384(11) 0.7425(2) 0.47282(17) 0.0291(8) Uani 1 1 d . . . . .
H100 H 0.3998 0.7510 0.4907 0.035 Uiso 1 1 calc R . . . .
C101 C 0.45947(11) 0.7320(2) 0.51422(17) 0.0282(8) Uani 1 1 d . . . . .
H101 H 0.4598 0.7323 0.5608 0.034 Uiso 1 1 calc R . . . .
C102 C 0.49462(10) 0.7210(2) 0.48787(16) 0.0232(7) Uani 1 1 d . . . . .
H102 H 0.5188 0.7139 0.5168 0.028 Uiso 1 1 calc R . . . .
C103 C 0.57904(9) 0.6363(2) 0.24118(16) 0.0208(7) Uani 1 1 d . . . . .
C104 C 0.55078(10) 0.6475(2) 0.18505(16) 0.0226(7) Uani 1 1 d . . . . .
H104 H 0.5272 0.6788 0.1885 0.027 Uiso 1 1 calc R . . . .
C105 C 0.55686(10) 0.6135(2) 0.12458(17) 0.0290(8) Uani 1 1 d . . . . .
H105 H 0.5376 0.6223 0.0869 0.035 Uiso 1 1 calc R . . . .
C106 C 0.59065(11) 0.5668(2) 0.11860(17) 0.0323(9) Uani 1 1 d . . . . .
H106 H 0.5946 0.5436 0.0771 0.039 Uiso 1 1 calc R . . . .
C107 C 0.61872(11) 0.5543(2) 0.17381(17) 0.0320(9) Uani 1 1 d . . . . .
H107 H 0.6420 0.5221 0.1702 0.038 Uiso 1 1 calc R . . . .
C108 C 0.61289(10) 0.5886(2) 0.23408(16) 0.0248(8) Uani 1 1 d . . . . .
H108 H 0.6323 0.5795 0.2715 0.030 Uiso 1 1 calc R . . . .
C123 C 0.3224(5) 1.0829(11) 0.4712(7) 0.083(2) Uani 0.3333 1 d D . P A 2
H12A H 0.3268 1.1045 0.4278 0.125 Uiso 0.3333 1 calc GR . P A 2
H12B H 0.3398 1.1134 0.5059 0.125 Uiso 0.3333 1 calc GR . P A 2
H12C H 0.2947 1.0925 0.4772 0.125 Uiso 0.3333 1 calc GR . P A 2
C124 C 0.3320(5) 0.9826(11) 0.4759(9) 0.083(2) Uani 0.3333 1 d D . P A 2
H12D H 0.3526 0.9682 0.4480 0.100 Uiso 0.3333 1 calc R . P A 2
H12E H 0.3419 0.9665 0.5221 0.100 Uiso 0.3333 1 calc R . P A 2
C125 C 0.2952(6) 0.9359(11) 0.4527(9) 0.083(2) Uani 0.3333 1 d D . P A 2
H12F H 0.2871 0.9508 0.4057 0.100 Uiso 0.3333 1 calc R . P A 2
H12G H 0.2743 0.9575 0.4776 0.100 Uiso 0.3333 1 calc R . P A 2
C126 C 0.2959(6) 0.8356(12) 0.4585(10) 0.083(2) Uani 0.3333 1 d D . P A 2
H12H H 0.3179 0.8156 0.4352 0.100 Uiso 0.3333 1 calc R . P A 2
H12I H 0.3038 0.8223 0.5059 0.100 Uiso 0.3333 1 calc R . P A 2
C127 C 0.2616(5) 0.7807(15) 0.4357(9) 0.083(2) Uani 0.3333 1 d D . P A 2
H12J H 0.2550 0.7866 0.3872 0.100 Uiso 0.3333 1 calc R . P A 2
H12K H 0.2691 0.7201 0.4452 0.100 Uiso 0.3333 1 calc R . P A 2
C128 C 0.2271(5) 0.8007(14) 0.4660(8) 0.083(2) Uani 0.3333 1 d D . P A 2
H12L H 0.2055 0.7617 0.4492 0.125 Uiso 0.3333 1 calc GR . P A 2
H12M H 0.2190 0.8600 0.4555 0.125 Uiso 0.3333 1 calc GR . P A 2
H12N H 0.2334 0.7942 0.5140 0.125 Uiso 0.3333 1 calc GR . P A 2
C109 C 0.17878(11) 0.4865(2) 1.07007(18) 0.0326(9) Uani 1 1 d . . . . .
C110 C 0.20450(11) 0.4407(3) 1.11539(18) 0.0363(9) Uani 1 1 d . . . . .
H110 H 0.2152 0.4671 1.1559 0.044 Uiso 1 1 calc R . . . .
C111 C 0.21507(11) 0.3574(3) 1.10313(19) 0.0383(10) Uani 1 1 d . . . . .
H111 H 0.2328 0.3272 1.1350 0.046 Uiso 1 1 calc R . . . .
C112 C 0.19991(11) 0.3181(2) 1.04469(18) 0.0334(9) Uani 1 1 d . . . . .
H112 H 0.2074 0.2610 1.0358 0.040 Uiso 1 1 calc R . . . .
C113 C 0.17401(11) 0.3620(2) 0.99960(18) 0.0366(9) Uani 1 1 d . . . . .
H113 H 0.1632 0.3350 0.9594 0.044 Uiso 1 1 calc R . . . .
C114 C 0.16351(11) 0.4454(2) 1.01212(18) 0.0349(9) Uani 1 1 d . . . . .
H114 H 0.1454 0.4750 0.9803 0.042 Uiso 1 1 calc R . . . .
C115 C 0.16794(14) 0.5776(3) 1.0831(2) 0.0523(12) Uani 1 1 d . . . . .
H11A H 0.1460 0.5958 1.0497 0.078 Uiso 1 1 calc GR . . . .
H11B H 0.1909 0.6148 1.0808 0.078 Uiso 1 1 calc GR . . . .
H11C H 0.1598 0.5818 1.1271 0.078 Uiso 1 1 calc GR . . . .
C116 C 0.26655(16) 0.8375(4) 0.4511(2) 0.071(2) Uani 0.6667 1 d . U P B 1
C117 C 0.30582(17) 0.8349(3) 0.4396(3) 0.086(3) Uani 0.6667 1 d G U P B 1
H117 H 0.3173 0.7822 0.4287 0.103 Uiso 0.6667 1 calc R . P B 1
C118 C 0.32835(14) 0.9096(4) 0.4440(3) 0.078(2) Uani 0.6667 1 d G U P B 1
H118 H 0.3552 0.9078 0.4361 0.094 Uiso 0.6667 1 calc R . P B 1
C119 C 0.31160(19) 0.9867(3) 0.4600(3) 0.092(3) Uani 0.6667 1 d G U P B 1
H119 H 0.3270 1.0378 0.4630 0.111 Uiso 0.6667 1 calc R . P B 1
C120 C 0.2723(2) 0.9893(4) 0.4715(2) 0.090(3) Uani 0.6667 1 d G U P B 1
H120 H 0.2609 1.0420 0.4824 0.108 Uiso 0.6667 1 calc R . P B 1
C121 C 0.24980(13) 0.9146(5) 0.4670(2) 0.066(2) Uani 0.6667 1 d G U P B 1
H121 H 0.2230 0.9164 0.4749 0.079 Uiso 0.6667 1 calc R . P B 1
C122 C 0.2378(3) 0.7522(5) 0.4435(4) 0.071(2) Uani 0.6667 1 d . . P B 1
H12O H 0.2197 0.7555 0.4018 0.106 Uiso 0.6667 1 calc GR . P B 1
H12P H 0.2224 0.7498 0.4805 0.106 Uiso 0.6667 1 calc GR . P B 1
H12Q H 0.2542 0.7005 0.4435 0.106 Uiso 0.6667 1 calc GR . P B 1

loop_
_atom_site_aniso_label
_atom_site_aniso_U_11
_atom_site_aniso_U_22
_atom_site_aniso_U_33
_atom_site_aniso_U_23
_atom_site_aniso_U_13
_atom_site_aniso_U_12
Fe1 0.0116(2) 0.0164(2) 0.0190(2) -0.00179(18) 0.00162(18) -0.00015(18)
Fe2 0.0111(2) 0.0156(2) 0.0171(2) 0.00037(18) 0.00111(17) 0.00028(18)
O1 0.0138(11) 0.0233(12) 0.0212(12) 0.0049(9) 0.0028(9) 0.0033(9)
O2 0.0140(11) 0.0199(12) 0.0171(11) 0.0037(9) 0.0008(9) 0.0019(9)
O3 0.0189(13) 0.0273(13) 0.0351(13) -0.0086(11) 0.0043(10) -0.0077(10)
O4 0.0119(11) 0.0170(11) 0.0212(11) 0.0015(9) 0.0048(9) 0.0013(9)
N1 0.0215(16) 0.0322(17) 0.0242(15) -0.0090(13) -0.0039(12) 0.0048(13)
N2 0.0314(17) 0.0203(15) 0.0303(16) 0.0002(12) 0.0124(13) 0.0058(13)
N3 0.0187(15) 0.0219(15) 0.0238(15) 0.0002(12) 0.0007(12) -0.0053(12)
N4 0.0177(14) 0.0205(15) 0.0219(14) -0.0028(11) 0.0007(11) 0.0010(12)
C1 0.030(2) 0.029(2) 0.036(2) 0.0140(16) 0.0059(16) 0.0036(16)
C2 0.0159(17) 0.0284(19) 0.0250(18) 0.0100(15) 0.0018(14) -0.0013(14)
C3 0.0219(19) 0.041(2) 0.0241(18) 0.0110(16) 0.0059(15) 0.0024(16)
C4 0.0193(19) 0.048(2) 0.0218(18) -0.0025(16) 0.0023(15) -0.0025(17)
C5 0.038(2) 0.069(3) 0.024(2) -0.0082(19) 0.0001(17) 0.010(2)
C6 0.040(2) 0.038(2) 0.035(2) -0.0163(17) -0.0030(17) 0.0131(19)
C7 0.028(2) 0.0249(19) 0.0303(19) -0.0051(15) 0.0060(15) 0.0081(15)
C8 0.073(3) 0.017(2) 0.091(4) -0.001(2) 0.045(3) 0.002(2)
C9 0.053(3) 0.044(2) 0.029(2) 0.0043(18) 0.0007(18) 0.031(2)
C10 0.0194(18) 0.037(2) 0.0207(17) -0.0003(15) -0.0020(14) 0.0013(16)
C11 0.0182(17) 0.0206(18) 0.0176(16) -0.0001(13) 0.0013(13) 0.0064(14)
C12 0.0242(18) 0.0223(18) 0.0170(16) 0.0067(13) 0.0044(14) -0.0009(14)
C13 0.0264(19) 0.0184(18) 0.0273(19) 0.0013(14) 0.0054(15) -0.0027(15)
C14 0.046(3) 0.029(2) 0.040(2) 0.0087(17) 0.0013(19) -0.0152(19)
C15 0.027(2) 0.030(2) 0.035(2) -0.0002(16) -0.0011(16) -0.0133(16)
C16 0.0158(17) 0.0288(19) 0.0288(18) -0.0083(15) -0.0002(14) -0.0055(15)
C17 0.026(2) 0.039(2) 0.0209(18) 0.0009(15) -0.0050(15) 0.0002(17)
C18 0.024(2) 0.030(2) 0.039(2) -0.0146(16) 0.0015(16) 0.0035(16)
C19 0.0193(18) 0.0157(17) 0.0251(17) 0.0039(13) 0.0019(14) -0.0021(14)
C20 0.0191(18) 0.0182(18) 0.0264(18) 0.0040(14) 0.0040(14) 0.0026(14)
C21 0.0172(18) 0.0242(19) 0.033(2) 0.0078(15) 0.0066(15) 0.0026(14)
C22 0.0150(18) 0.0269(19) 0.033(2) 0.0070(15) -0.0041(15) -0.0049(14)
C23 0.0236(19) 0.0190(18) 0.0224(17) 0.0036(13) -0.0017(14) -0.0015(14)
C24 0.0188(17) 0.0147(16) 0.0233(17) 0.0057(13) 0.0035(13) 0.0005(13)
C25 0.0208(18) 0.0184(18) 0.0311(19) 0.0034(14) 0.0108(15) -0.0013(14)
C26 0.035(2) 0.0239(19) 0.032(2) 0.0031(15) 0.0086(17) 0.0027(16)
C27 0.041(2) 0.037(2) 0.028(2) -0.0003(17) 0.0063(17) 0.0008(19)
C28 0.050(3) 0.041(2) 0.031(2) -0.0046(17) 0.0205(19) 0.001(2)
C29 0.038(2) 0.038(2) 0.046(2) 0.0005(19) 0.0205(19) 0.0138(19)
C30 0.024(2) 0.036(2) 0.033(2) 0.0039(16) 0.0126(16) 0.0051(16)
C31 0.0226(18) 0.0113(16) 0.0253(18) 0.0018(13) 0.0049(14) -0.0015(13)
C32 0.031(2) 0.0220(19) 0.0245(18) 0.0019(14) 0.0022(15) 0.0014(15)
C33 0.038(2) 0.029(2) 0.0237(18) -0.0023(15) 0.0108(16) 0.0036(17)
C34 0.032(2) 0.026(2) 0.036(2) 0.0026(16) 0.0140(17) 0.0060(16)
C35 0.0236(19) 0.0205(18) 0.0319(19) 0.0022(14) 0.0077(15) 0.0005(15)
C36 0.0232(18) 0.0166(17) 0.0238(17) -0.0009(13) 0.0066(14) -0.0042(14)
C37 0.0151(17) 0.0131(16) 0.0204(16) -0.0036(12) 0.0021(13) -0.0011(13)
C38 0.0147(17) 0.0146(16) 0.0219(17) -0.0023(13) 0.0037(13) 0.0016(13)
C39 0.0203(18) 0.0237(19) 0.0261(18) 0.0047(14) 0.0061(14) -0.0018(14)
C40 0.0113(17) 0.032(2) 0.0316(19) 0.0042(15) 0.0020(14) 0.0019(14)
C41 0.0182(18) 0.0245(19) 0.0225(17) 0.0024(14) -0.0021(14) 0.0047(14)
C42 0.0174(17) 0.0176(17) 0.0200(16) -0.0017(13) 0.0022(13) 0.0016(13)
C43 0.0174(17) 0.0213(17) 0.0156(16) -0.0008(13) 0.0044(13) 0.0052(13)
C44 0.0185(17) 0.0227(18) 0.0197(17) -0.0009(13) 0.0051(13) 0.0028(14)
C45 0.0186(18) 0.035(2) 0.0211(17) -0.0025(15) 0.0008(14) 0.0014(15)
C46 0.0209(19) 0.042(2) 0.0190(17) 0.0033(15) 0.0014(14) 0.0090(16)
C47 0.0236(19) 0.034(2) 0.0268(18) 0.0138(15) 0.0091(15) 0.0070(16)
C48 0.0148(17) 0.0262(19) 0.0298(18) 0.0055(15) 0.0066(14) 0.0013(14)
C49 0.0191(18) 0.0224(18) 0.0216(17) 0.0056(13) 0.0050(14) 0.0102(14)
C50 0.0230(19) 0.0240(19) 0.0309(19) 0.0067(15) 0.0042(15) 0.0062(15)
C51 0.031(2) 0.028(2) 0.046(2) 0.0134(17) 0.0139(18) 0.0064(17)
C52 0.040(2) 0.044(2) 0.036(2) 0.0216(18) 0.0187(19) 0.022(2)
C53 0.033(2) 0.051(3) 0.027(2) 0.0100(18) 0.0053(17) 0.021(2)
C54 0.0221(19) 0.033(2) 0.0262(19) 0.0039(15) 0.0024(15) 0.0100(16)
Fe3 0.0121(2) 0.0154(2) 0.0197(2) -0.00021(18) 0.00118(18) -0.00051(18)
Fe4 0.0127(2) 0.0151(2) 0.0181(2) -0.00199(18) 0.00190(18) -0.00225(18)
O5 0.0142(11) 0.0203(12) 0.0175(11) 0.0044(9) 0.0012(9) -0.0030(9)
O6 0.0149(12) 0.0243(12) 0.0207(12) 0.0056(9) 0.0034(9) -0.0007(9)
O7 0.0158(12) 0.0186(12) 0.0264(12) 0.0010(9) 0.0065(9) 0.0001(9)
O8 0.0185(12) 0.0190(12) 0.0272(12) -0.0048(9) -0.0009(10) -0.0042(10)
N5 0.0151(14) 0.0179(15) 0.0305(16) -0.0016(12) 0.0007(12) -0.0048(11)
N6 0.0177(15) 0.0186(14) 0.0269(15) -0.0041(11) 0.0007(11) 0.0015(12)
N7 0.0218(15) 0.0266(16) 0.0226(15) -0.0069(12) 0.0041(12) -0.0013(12)
N8 0.0217(15) 0.0151(14) 0.0283(15) -0.0001(11) 0.0058(12) -0.0012(11)
C55 0.0247(19) 0.028(2) 0.0241(18) 0.0034(15) -0.0010(15) 0.0000(15)
C56 0.0176(17) 0.0188(18) 0.0185(16) -0.0002(13) 0.0020(13) 0.0027(13)
C57 0.0218(18) 0.0219(18) 0.0188(17) 0.0050(13) 0.0037(13) 0.0034(14)
C58 0.0208(18) 0.0182(18) 0.0304(19) 0.0010(14) 0.0113(15) 0.0027(14)
C59 0.0227(19) 0.0229(19) 0.045(2) 0.0053(16) 0.0064(16) -0.0042(15)
C60 0.0200(19) 0.0236(19) 0.043(2) 0.0007(16) -0.0002(16) -0.0088(15)
C61 0.0147(17) 0.031(2) 0.035(2) -0.0074(16) -0.0014(15) -0.0042(15)
C62 0.027(2) 0.029(2) 0.034(2) -0.0095(16) 0.0022(16) 0.0020(16)
C63 0.033(2) 0.030(2) 0.0269(19) -0.0038(16) -0.0052(16) 0.0050(17)
C64 0.030(2) 0.029(2) 0.032(2) 0.0099(16) 0.0049(16) 0.0012(16)
C65 0.0155(17) 0.0243(18) 0.0252(18) 0.0075(14) -0.0006(14) -0.0045(14)
C66 0.031(2) 0.034(2) 0.0214(18) 0.0073(15) 0.0023(15) -0.0059(17)
C67 0.0250(19) 0.038(2) 0.0196(18) -0.0034(15) 0.0044(15) -0.0085(17)
C68 0.045(3) 0.056(3) 0.0216(19) -0.0102(18) 0.0044(17) -0.004(2)
C69 0.034(2) 0.036(2) 0.031(2) -0.0144(16) 0.0056(16) 0.0022(17)
C70 0.0240(19) 0.0188(18) 0.0332(19) -0.0022(14) 0.0098(15) 0.0037(14)
C71 0.039(2) 0.0185(19) 0.056(2) 0.0043(17) 0.0189(19) 0.0001(17)
C72 0.033(2) 0.025(2) 0.0313(19) 0.0014(15) -0.0020(16) 0.0101(16)
C73 0.0167(17) 0.0162(17) 0.0263(18) -0.0034(13) 0.0052(14) 0.0007(13)
C74 0.0213(18) 0.0186(18) 0.0300(19) -0.0014(14) 0.0057(15) 0.0024(14)
C75 0.021(2) 0.032(2) 0.043(2) 0.0025(17) 0.0014(16) 0.0094(16)
C76 0.0147(18) 0.034(2) 0.054(2) 0.0080(18) 0.0061(17) -0.0018(16)
C77 0.0212(19) 0.029(2) 0.044(2) 0.0098(17) 0.0098(16) -0.0001(16)
C78 0.0180(18) 0.0170(17) 0.0305(18) 0.0000(14) 0.0090(14) 0.0013(13)
C79 0.0221(18) 0.0178(18) 0.0309(19) 0.0009(14) 0.0053(15) 0.0082(14)
C80 0.046(2) 0.026(2) 0.030(2) -0.0013(16) 0.0087(17) -0.0001(18)
C81 0.062(3) 0.024(2) 0.052(3) 0.0006(18) 0.018(2) -0.005(2)
C82 0.059(3) 0.028(2) 0.057(3) 0.019(2) 0.028(2) 0.015(2)
C83 0.043(2) 0.044(3) 0.034(2) 0.0146(19) 0.0113(18) 0.023(2)
C84 0.025(2) 0.031(2) 0.035(2) 0.0029(16) 0.0034(16) 0.0110(16)
C85 0.0193(18) 0.0228(18) 0.0269(18) 0.0017(14) 0.0126(14) 0.0030(14)
C86 0.029(2) 0.0202(18) 0.0283(19) 0.0011(14) 0.0102(15) -0.0013(15)
C87 0.032(2) 0.032(2) 0.0243(18) -0.0005(15) 0.0052(15) -0.0033(17)
C88 0.035(2) 0.043(2) 0.0227(18) 0.0086(16) 0.0126(16) 0.0070(18)
C89 0.028(2) 0.030(2) 0.034(2) 0.0114(16) 0.0174(16) 0.0047(16)
C90 0.0183(18) 0.0257(19) 0.035(2) 0.0058(15) 0.0131(15) 0.0001(15)
C91 0.0201(18) 0.0100(16) 0.0233(17) 0.0049(13) -0.0012(14) -0.0010(13)
C92 0.0206(18) 0.0116(16) 0.0246(17) 0.0048(13) 0.0010(14) 0.0004(13)
C93 0.0251(19) 0.0136(17) 0.0230(17) 0.0015(13) -0.0037(14) -0.0027(14)
C94 0.0169(18) 0.0198(18) 0.0305(19) 0.0032(14) -0.0050(14) -0.0080(14)
C95 0.0142(17) 0.0190(18) 0.0317(19) 0.0072(14) -0.0005(14) -0.0012(13)
C96 0.0210(18) 0.0117(16) 0.0213(17) 0.0045(13) 0.0003(14) 0.0005(13)
C97 0.0242(18) 0.0093(16) 0.0264(18) -0.0009(13) 0.0018(14) -0.0025(13)
C98 0.0251(19) 0.0173(17) 0.0228(17) 0.0003(13) 0.0041(14) -0.0025(14)
C99 0.0231(19) 0.0231(19) 0.0300(19) -0.0024(15) 0.0014(15) 0.0004(15)
C100 0.029(2) 0.027(2) 0.033(2) -0.0064(15) 0.0103(16) -0.0009(16)
C101 0.038(2) 0.0231(19) 0.0251(18) -0.0038(14) 0.0086(16) 0.0006(16)
C102 0.0238(19) 0.0190(18) 0.0262(19) -0.0008(14) 0.0007(15) -0.0006(14)
C103 0.0175(17) 0.0143(17) 0.0304(18) 0.0042(13) 0.0024(14) -0.0038(13)
C104 0.0219(18) 0.0161(17) 0.0298(19) 0.0025(14) 0.0035(15) 0.0003(14)
C105 0.027(2) 0.031(2) 0.0269(19) 0.0015(15) -0.0039(15) -0.0023(16)
C106 0.035(2) 0.034(2) 0.029(2) -0.0031(16) 0.0050(16) 0.0015(17)
C107 0.026(2) 0.035(2) 0.035(2) -0.0040(17) 0.0060(16) 0.0069(17)
C108 0.0200(18) 0.0262(19) 0.0266(18) 0.0029(15) -0.0019(14) 0.0028(15)
C123 0.094(6) 0.109(6) 0.044(4) 0.002(4) 0.001(4) -0.013(6)
C124 0.094(6) 0.109(6) 0.044(4) 0.002(4) 0.001(4) -0.013(6)
C125 0.094(6) 0.109(6) 0.044(4) 0.002(4) 0.001(4) -0.013(6)
C126 0.094(6) 0.109(6) 0.044(4) 0.002(4) 0.001(4) -0.013(6)
C127 0.094(6) 0.109(6) 0.044(4) 0.002(4) 0.001(4) -0.013(6)
C128 0.094(6) 0.109(6) 0.044(4) 0.002(4) 0.001(4) -0.013(6)
C109 0.032(2) 0.028(2) 0.041(2) -0.0004(17) 0.0138(17) -0.0020(17)
C110 0.034(2) 0.040(2) 0.032(2) -0.0067(17) -0.0011(17) -0.0053(18)
C111 0.033(2) 0.041(2) 0.038(2) 0.0097(18) -0.0041(17) -0.0013(18)
C112 0.031(2) 0.029(2) 0.041(2) 0.0013(17) 0.0073(17) -0.0028(17)
C113 0.039(2) 0.038(2) 0.030(2) -0.0032(17) -0.0010(17) -0.0023(19)
C114 0.033(2) 0.039(2) 0.032(2) 0.0066(17) 0.0022(17) 0.0043(18)
C115 0.058(3) 0.033(2) 0.068(3) -0.003(2) 0.019(2) 0.001(2)
C116 0.054(5) 0.108(6) 0.042(4) 0.007(4) -0.021(4) 0.006(5)
C117 0.112(7) 0.091(6) 0.070(7) 0.017(5) 0.065(6) 0.025(5)
C118 0.094(6) 0.077(6) 0.067(5) 0.028(5) 0.022(5) 0.011(4)
C119 0.112(7) 0.129(7) 0.031(5) -0.004(5) -0.010(5) -0.024(6)
C120 0.097(6) 0.124(6) 0.040(4) -0.004(5) -0.020(4) 0.051(5)
C121 0.064(5) 0.102(6) 0.031(4) 0.001(4) -0.002(3) 0.017(4)
C122 0.098(7) 0.064(6) 0.049(5) -0.018(4) 0.005(5) 0.021(5)

loop_
_atom_type_symbol
_atom_type_description
_atom_type_scat_dispersion_real
_atom_type_scat_dispersion_imag
_atom_type_scat_source
C C 0.0033 0.0016 'International Tables Vol C Tables 4.2.6.8 and 6.1.1.4'
H H 0.0000 0.0000 'International Tables Vol C Tables 4.2.6.8 and 6.1.1.4'
Fe Fe 0.3463 0.8444 'International Tables Vol C Tables 4.2.6.8 and 6.1.1.4'
N N 0.0061 0.0033 'International Tables Vol C Tables 4.2.6.8 and 6.1.1.4'
O O 0.0106 0.0060 'International Tables Vol C Tables 4.2.6.8 and 6.1.1.4'

loop_
_exptl_crystal_face_index_h
_exptl_crystal_face_index_k
_exptl_crystal_face_index_l
_exptl_crystal_face_perp_dist
_exptl_oxdiff_crystal_face_indexfrac_h
_exptl_oxdiff_crystal_face_indexfrac_k
_exptl_oxdiff_crystal_face_indexfrac_l
_exptl_oxdiff_crystal_face_x
_exptl_oxdiff_crystal_face_y
_exptl_oxdiff_crystal_face_z
-2 0 5 0.1181 -1.9989 -0.0000 5.0001 -0.0140 -0.0922 0.1474
-2 5 5 0.1269 -1.9998 5.0000 5.0000 -0.0562 -0.2798 0.0261
2 0 -5 0.1445 1.9989 0.0000 -5.0001 0.0140 0.0922 -0.1474
2 -5 -5 0.1566 1.9998 -5.0000 -5.0000 0.0562 0.2798 -0.0261
-2 -4 5 0.1944 -1.9983 -4.0001 5.0001 0.0197 0.0579 0.2445
-1 0 0 0.0283 -1.0000 -0.0000 0.0000 0.0203 -0.0053 0.0011
1 0 0 0.0283 1.0000 0.0000 -0.0000 -0.0203 0.0053 -0.0011
1 5 -5 0.2404 0.9982 5.0001 -5.0001 -0.0079 -0.1007 -0.2676
3 -3 -5 0.1324 2.9994 -3.0000 -5.0000 0.0190 0.2101 -0.0758
-5 -1 -2 0.0643 -5.0002 -1.0001 -1.9998 0.1319 0.0435 -0.0280
-5 -1 -1 0.0674 -4.9999 -1.0001 -0.9998 0.1210 0.0272 0.0010
-5 -2 2 0.1429 -4.9992 -2.0001 2.0002 0.0966 0.0157 0.1123

loop_
_geom_angle_atom_site_label_1
_geom_angle_atom_site_label_2
_geom_angle_atom_site_label_3
_geom_angle
O1 Fe1 O2 72.70(8)
O1 Fe1 N1 84.80(9)
O1 Fe1 N2 151.52(10)
O2 Fe1 N1 126.17(10)
O2 Fe1 N2 97.41(9)
O3 Fe1 O1 107.92(9)
O3 Fe1 O2 122.26(9)
O3 Fe1 N1 110.99(11)
O3 Fe1 N2 99.96(10)
N1 Fe1 N2 79.84(10)
O1 Fe2 N4 95.86(9)
O2 Fe2 O1 72.08(8)
O2 Fe2 N3 85.06(9)
O2 Fe2 N4 126.18(9)
O4 Fe2 O1 105.43(8)
O4 Fe2 O2 129.95(8)
O4 Fe2 N3 109.82(10)
O4 Fe2 N4 103.87(9)
N3 Fe2 O1 144.75(9)
N3 Fe2 N4 76.08(10)
Fe1 O1 Fe2 102.77(9)
C2 O1 Fe1 119.81(19)
C2 O1 Fe2 131.66(19)
Fe2 O2 Fe1 107.18(9)
C11 O2 Fe1 132.19(18)
C11 O2 Fe2 120.51(18)
C19 O3 Fe1 166.0(2)
C37 O4 Fe2 128.48(19)
C4 N1 Fe1 125.3(2)
C4 N1 C6 120.3(3)
C6 N1 Fe1 114.2(2)
C7 N2 Fe1 103.19(19)
C8 N2 Fe1 112.9(2)
C8 N2 C7 110.4(3)
C8 N2 C9 109.2(3)
C9 N2 Fe1 113.6(2)
C9 N2 C7 107.2(3)
C13 N3 Fe2 126.2(2)
C13 N3 C15 118.8(3)
C15 N3 Fe2 114.9(2)
C16 N4 Fe2 101.12(18)
C17 N4 Fe2 112.8(2)
C17 N4 C16 109.5(3)
C17 N4 C18 108.9(3)
C18 N4 Fe2 113.36(19)
C18 N4 C16 110.9(3)
H1A C1 H1B 109.5
H1A C1 H1C 109.5
H1B C1 H1C 109.5
C2 C1 H1A 109.5
C2 C1 H1B 109.5
C2 C1 H1C 109.5
O1 C2 C1 114.5(3)
O1 C2 C3 124.1(3)
C3 C2 C1 121.4(3)
C2 C3 H3 116.5
C2 C3 C4 127.0(3)
C4 C3 H3 116.5
N1 C4 C3 121.8(3)
N1 C4 C5 122.2(3)
C3 C4 C5 116.0(3)
C4 C5 H5A 109.5
C4 C5 H5B 109.5
C4 C5 H5C 109.5
H5A C5 H5B 109.5
H5A C5 H5C 109.5
H5B C5 H5C 109.5
N1 C6 H6A 109.9
N1 C6 H6B 109.9
N1 C6 C7 108.7(3)
H6A C6 H6B 108.3
C7 C6 H6A 109.9
C7 C6 H6B 109.9
N2 C7 C6 111.9(3)
N2 C7 H7A 109.2
N2 C7 H7B 109.2
C6 C7 H7A 109.2
C6 C7 H7B 109.2
H7A C7 H7B 107.9
N2 C8 H8A 109.5
N2 C8 H8B 109.5
N2 C8 H8C 109.5
H8A C8 H8B 109.5
H8A C8 H8C 109.5
H8B C8 H8C 109.5
N2 C9 H9A 109.5
N2 C9 H9B 109.5
N2 C9 H9C 109.5
H9A C9 H9B 109.5
H9A C9 H9C 109.5
H9B C9 H9C 109.5
H10A C10 H10B 109.5
H10A C10 H10C 109.5
H10B C10 H10C 109.5
C11 C10 H10A 109.5
C11 C10 H10B 109.5
C11 C10 H10C 109.5
O2 C11 C10 114.6(3)
O2 C11 C12 124.4(3)
C12 C11 C10 120.9(3)
C11 C12 H12 116.7
C11 C12 C13 126.5(3)
C13 C12 H12 116.7
N3 C13 C12 121.5(3)
N3 C13 C14 122.0(3)
C12 C13 C14 116.6(3)
C13 C14 H14A 109.5
C13 C14 H14B 109.5
C13 C14 H14C 109.5
H14A C14 H14B 109.5
H14A C14 H14C 109.5
H14B C14 H14C 109.5
N3 C15 H15A 109.9
N3 C15 H15B 109.9
N3 C15 C16 108.9(3)
H15A C15 H15B 108.3
C16 C15 H15A 109.9
C16 C15 H15B 109.9
N4 C16 C15 111.2(3)
N4 C16 H16A 109.4
N4 C16 H16B 109.4
C15 C16 H16A 109.4
C15 C16 H16B 109.4
H16A C16 H16B 108.0
N4 C17 H17A 109.5
N4 C17 H17B 109.5
N4 C17 H17C 109.5
H17A C17 H17B 109.5
H17A C17 H17C 109.5
H17B C17 H17C 109.5
N4 C18 H18A 109.5
N4 C18 H18B 109.5
N4 C18 H18C 109.5
H18A C18 H18B 109.5
H18A C18 H18C 109.5
H18B C18 H18C 109.5
O3 C19 C20 119.6(3)
O3 C19 C24 121.9(3)
C20 C19 C24 118.5(3)
C19 C20 C25 121.2(3)
C21 C20 C19 120.1(3)
C21 C20 C25 118.7(3)
C20 C21 H21 119.5
C22 C21 C20 121.0(3)
C22 C21 H21 119.5
C21 C22 H22 120.5
C23 C22 C21 119.0(3)
C23 C22 H22 120.5
C22 C23 H23 118.6
C22 C23 C24 122.7(3)
C24 C23 H23 118.6
C19 C24 C31 122.6(3)
C23 C24 C19 118.6(3)
C23 C24 C31 118.8(3)
C26 C25 C20 122.0(3)
C26 C25 C30 117.5(3)
C30 C25 C20 120.4(3)
C25 C26 H26 119.5
C27 C26 C25 121.0(3)
C27 C26 H26 119.5
C26 C27 H27 119.7
C26 C27 C28 120.6(4)
C28 C27 H27 119.7
C27 C28 H28 120.4
C29 C28 C27 119.3(3)
C29 C28 H28 120.4
C28 C29 H29 119.9
C30 C29 C28 120.3(4)
C30 C29 H29 119.9
C25 C30 H30 119.3
C29 C30 C25 121.3(3)
C29 C30 H30 119.3
C32 C31 C24 120.6(3)
C32 C31 C36 117.1(3)
C36 C31 C24 122.2(3)
C31 C32 H32 119.4
C33 C32 C31 121.2(3)
C33 C32 H32 119.4
C32 C33 H33 119.7
C34 C33 C32 120.6(3)
C34 C33 H33 119.7
C33 C34 H34 120.5
C35 C34 C33 119.0(3)
C35 C34 H34 120.5
C34 C35 H35 119.6
C36 C35 C34 120.8(3)
C36 C35 H35 119.6
C31 C36 H36 119.4
C35 C36 C31 121.3(3)
C35 C36 H36 119.4
O4 C37 C38 122.8(3)
O4 C37 C42 119.9(3)
C38 C37 C42 117.4(3)
C37 C38 C43 123.0(3)
C39 C38 C37 119.4(3)
C39 C38 C43 117.5(3)
C38 C39 H39 118.8
C40 C39 C38 122.4(3)
C40 C39 H39 118.8
C39 C40 H40 120.6
C39 C40 C41 118.7(3)
C41 C40 H40 120.6
C40 C41 H41 119.2
C40 C41 C42 121.7(3)
C42 C41 H41 119.2
C37 C42 C49 121.9(3)
C41 C42 C37 120.1(3)
C41 C42 C49 118.0(3)
C44 C43 C38 121.9(3)
C44 C43 C48 117.9(3)
C48 C43 C38 120.0(3)
C43 C44 H44 119.6
C45 C44 C43 120.7(3)
C45 C44 H44 119.6
C44 C45 H45 119.8
C46 C45 C44 120.4(3)
C46 C45 H45 119.8
C45 C46 H46 120.2
C47 C46 C45 119.5(3)
C47 C46 H46 120.2
C46 C47 H47 119.9
C46 C47 C48 120.3(3)
C48 C47 H47 119.9
C43 C48 H48 119.4
C47 C48 C43 121.1(3)
C47 C48 H48 119.4
C50 C49 C42 120.6(3)
C54 C49 C42 121.1(3)
C54 C49 C50 118.2(3)
C49 C50 H50 119.5
C49 C50 C51 121.0(3)
C51 C50 H50 119.5
C50 C51 H51 119.9
C52 C51 C50 120.2(4)
C52 C51 H51 119.9
C51 C52 H52 120.3
C51 C52 C53 119.4(3)
C53 C52 H52 120.3
C52 C53 H53 119.8
C52 C53 C54 120.4(4)
C54 C53 H53 119.8
C49 C54 C53 120.8(4)
C49 C54 H54 119.6
C53 C54 H54 119.6
O5 Fe3 O6 72.47(8)
O5 Fe3 N5 83.81(9)
O5 Fe3 N6 131.19(9)
O6 Fe3 N5 141.12(9)
O6 Fe3 N6 96.60(9)
O7 Fe3 O5 124.18(9)
O7 Fe3 O6 102.76(9)
O7 Fe3 N5 116.08(10)
O7 Fe3 N6 104.58(9)
N5 Fe3 N6 76.14(10)
O5 Fe4 O6 72.93(8)
O5 Fe4 N7 123.61(9)
O5 Fe4 N8 99.32(9)
O6 Fe4 N7 85.72(9)
O6 Fe4 N8 155.73(9)
O8 Fe4 O5 123.47(9)
O8 Fe4 O6 104.14(9)
O8 Fe4 N7 112.07(10)
O8 Fe4 N8 99.28(9)
N7 Fe4 N8 79.62(10)
Fe3 O5 Fe4 107.25(9)
C56 O5 Fe3 120.46(18)
C56 O5 Fe4 132.20(19)
Fe4 O6 Fe3 103.67(9)
C65 O6 Fe3 128.40(19)
C65 O6 Fe4 120.75(19)
C73 O7 Fe3 122.62(19)
C91 O8 Fe4 153.9(2)
C58 N5 Fe3 126.7(2)
C58 N5 C60 117.7(3)
C60 N5 Fe3 115.5(2)
C61 N6 Fe3 102.15(18)
C62 N6 Fe3 110.59(19)
C62 N6 C61 110.5(3)
C63 N6 Fe3 116.1(2)
C63 N6 C61 108.2(3)
C63 N6 C62 109.0(3)
C67 N7 Fe4 125.3(2)
C67 N7 C69 119.7(3)
C69 N7 Fe4 114.6(2)
C70 N8 Fe4 102.05(18)
C71 N8 Fe4 112.9(2)
C71 N8 C70 110.0(3)
C71 N8 C72 109.0(3)
C72 N8 Fe4 114.65(19)
C72 N8 C70 107.9(3)
H55A C55 H55B 109.5
H55A C55 H55C 109.5
H55B C55 H55C 109.5
C56 C55 H55A 109.5
C56 C55 H55B 109.5
C56 C55 H55C 109.5
O5 C56 C55 114.9(3)
O5 C56 C57 124.5(3)
C57 C56 C55 120.7(3)
C56 C57 H57 117.0
C56 C57 C58 126.1(3)
C58 C57 H57 117.0
N5 C58 C57 121.0(3)
N5 C58 C59 122.3(3)
C57 C58 C59 116.6(3)
C58 C59 H59A 109.5
C58 C59 H59B 109.5
C58 C59 H59C 109.5
H59A C59 H59B 109.5
H59A C59 H59C 109.5
H59B C59 H59C 109.5
N5 C60 H60A 109.9
N5 C60 H60B 109.9
N5 C60 C61 109.1(3)
H60A C60 H60B 108.3
C61 C60 H60A 109.9
C61 C60 H60B 109.9
N6 C61 C60 111.6(3)
N6 C61 H61A 109.3
N6 C61 H61B 109.3
C60 C61 H61A 109.3
C60 C61 H61B 109.3
H61A C61 H61B 108.0
N6 C62 H62A 109.5
N6 C62 H62B 109.5
N6 C62 H62C 109.5
H62A C62 H62B 109.5
H62A C62 H62C 109.5
H62B C62 H62C 109.5
N6 C63 H63A 109.5
N6 C63 H63B 109.5
N6 C63 H63C 109.5
H63A C63 H63B 109.5
H63A C63 H63C 109.5
H63B C63 H63C 109.5
H64A C64 H64B 109.5
H64A C64 H64C 109.5
H64B C64 H64C 109.5
C65 C64 H64A 109.5
C65 C64 H64B 109.5
C65 C64 H64C 109.5
O6 C65 C64 114.8(3)
O6 C65 C66 123.9(3)
C66 C65 C64 121.3(3)
C65 C66 H66 116.3
C65 C66 C67 127.5(3)
C67 C66 H66 116.3
N7 C67 C66 122.5(3)
N7 C67 C68 121.8(3)
C66 C67 C68 115.7(3)
C67 C68 H68A 109.5
C67 C68 H68B 109.5
C67 C68 H68C 109.5
H68A C68 H68B 109.5
H68A C68 H68C 109.5
H68B C68 H68C 109.5
N7 C69 H69A 110.0
N7 C69 H69B 110.0
N7 C69 C70 108.6(3)
H69A C69 H69B 108.4
C70 C69 H69A 110.0
C70 C69 H69B 110.0
N8 C70 C69 112.1(3)
N8 C70 H70A 109.2
N8 C70 H70B 109.2
C69 C70 H70A 109.2
C69 C70 H70B 109.2
H70A C70 H70B 107.9
N8 C71 H71A 109.5
N8 C71 H71B 109.5
N8 C71 H71C 109.5
H71A C71 H71B 109.5
H71A C71 H71C 109.5
H71B C71 H71C 109.5
N8 C72 H72A 109.5
N8 C72 H72B 109.5
N8 C72 H72C 109.5
H72A C72 H72B 109.5
H72A C72 H72C 109.5
H72B C72 H72C 109.5
O7 C73 C74 120.1(3)
O7 C73 C78 121.7(3)
C78 C73 C74 118.3(3)
C73 C74 C79 121.5(3)
C75 C74 C73 119.2(3)
C75 C74 C79 119.3(3)
C74 C75 H75 119.2
C76 C75 C74 121.6(3)
C76 C75 H75 119.2
C75 C76 H76 120.4
C77 C76 C75 119.2(3)
C77 C76 H76 120.4
C76 C77 H77 119.1
C76 C77 C78 121.9(3)
C78 C77 H77 119.1
C73 C78 C85 122.3(3)
C77 C78 C73 118.9(3)
C77 C78 C85 118.8(3)
C80 C79 C74 120.6(3)
C80 C79 C84 117.4(3)
C84 C79 C74 121.9(3)
C79 C80 H80 119.5
C81 C80 C79 121.1(3)
C81 C80 H80 119.5
C80 C81 H81 119.7
C82 C81 C80 120.6(4)
C82 C81 H81 119.7
C81 C82 H82 120.3
C81 C82 C83 119.4(4)
C83 C82 H82 120.3
C82 C83 H83 119.8
C82 C83 C84 120.4(4)
C84 C83 H83 119.8
C79 C84 H84 119.5
C83 C84 C79 121.0(4)
C83 C84 H84 119.5
C86 C85 C78 121.1(3)
C86 C85 C90 117.7(3)
C90 C85 C78 121.0(3)
C85 C86 H86 119.7
C87 C86 C85 120.6(3)
C87 C86 H86 119.7
C86 C87 H87 119.6
C88 C87 C86 120.8(3)
C88 C87 H87 119.6
C87 C88 H88 120.5
C89 C88 C87 119.1(3)
C89 C88 H88 120.5
C88 C89 H89 119.7
C88 C89 C90 120.6(3)
C90 C89 H89 119.7
C85 C90 H90 119.4
C89 C90 C85 121.1(3)
C89 C90 H90 119.4
O8 C91 C92 121.1(3)
O8 C91 C96 120.3(3)
C96 C91 C92 118.6(3)
C91 C92 C97 122.5(3)
C93 C92 C91 118.7(3)
C93 C92 C97 118.8(3)
C92 C93 H93 118.9
C94 C93 C92 122.2(3)
C94 C93 H93 118.9
C93 C94 H94 120.3
C93 C94 C95 119.3(3)
C95 C94 H94 120.3
C94 C95 H95 119.3
C94 C95 C96 121.4(3)
C96 C95 H95 119.3
C91 C96 C103 121.5(3)
C95 C96 C91 119.7(3)
C95 C96 C103 118.8(3)
C98 C97 C92 122.2(3)
C98 C97 C102 117.3(3)
C102 C97 C92 120.4(3)
C97 C98 H98 119.3
C99 C98 C97 121.4(3)
C99 C98 H98 119.3
C98 C99 H99 119.7
C100 C99 C98 120.5(3)
C100 C99 H99 119.7
C99 C100 H100 120.5
C99 C100 C101 119.1(3)
C101 C100 H100 120.5
C100 C101 H101 119.8
C100 C101 C102 120.3(3)
C102 C101 H101 119.8
C97 C102 H102 119.3
C101 C102 C97 121.4(3)
C101 C102 H102 119.3
C104 C103 C96 121.8(3)
C108 C103 C96 120.6(3)
C108 C103 C104 117.6(3)
C103 C104 H104 119.6
C105 C104 C103 120.7(3)
C105 C104 H104 119.6
C104 C105 H105 119.7
C106 C105 C104 120.7(3)
C106 C105 H105 119.7
C105 C106 H106 120.3
C105 C106 C107 119.3(3)
C107 C106 H106 120.3
C106 C107 H107 119.9
C108 C107 C106 120.2(3)
C108 C107 H107 119.9
C103 C108 H108 119.3
C107 C108 C103 121.5(3)
C107 C108 H108 119.3
H12A C123 H12B 109.5
H12A C123 H12C 109.5
H12B C123 H12C 109.5
C124 C123 H12A 109.5
C124 C123 H12B 109.5
C124 C123 H12C 109.5
C123 C124 H12D 110.1
C123 C124 H12E 110.1
H12D C124 H12E 108.4
C125 C124 C123 108.0(15)
C125 C124 H12D 110.1
C125 C124 H12E 110.1
C124 C125 H12F 107.8
C124 C125 H12G 107.8
C124 C125 C126 117.8(16)
H12F C125 H12G 107.2
C126 C125 H12F 107.8
C126 C125 H12G 107.8
C125 C126 H12H 106.4
C125 C126 H12I 106.4
H12H C126 H12I 106.5
C127 C126 C125 123.6(18)
C127 C126 H12H 106.4
C127 C126 H12I 106.4
C126 C127 H12J 108.9
C126 C127 H12K 108.9
H12J C127 H12K 107.7
C128 C127 C126 113.4(18)
C128 C127 H12J 108.9
C128 C127 H12K 108.9
C127 C128 H12L 109.5
C127 C128 H12M 109.5
C127 C128 H12N 109.5
H12L C128 H12M 109.5
H12L C128 H12N 109.5
H12M C128 H12N 109.5
C110 C109 C114 117.5(3)
C110 C109 C115 121.3(4)
C114 C109 C115 121.2(4)
C109 C110 H110 119.3
C111 C110 C109 121.5(3)
C111 C110 H110 119.3
C110 C111 H111 120.0
C112 C111 C110 120.1(4)
C112 C111 H111 120.0
C111 C112 H112 120.3
C113 C112 C111 119.3(4)
C113 C112 H112 120.3
C112 C113 H113 119.8
C112 C113 C114 120.4(3)
C114 C113 H113 119.8
C109 C114 H114 119.4
C113 C114 C109 121.3(3)
C113 C114 H114 119.4
C109 C115 H11A 109.5
C109 C115 H11B 109.5
C109 C115 H11C 109.5
H11A C115 H11B 109.5
H11A C115 H11C 109.5
H11B C115 H11C 109.5
C117 C116 C121 120.0
C117 C116 C122 122.3(5)
C121 C116 C122 117.6(5)
C116 C117 H117 120.0
C116 C117 C118 120.0
C118 C117 H117 120.0
C117 C118 H118 120.0
C119 C118 C117 120.0
C119 C118 H118 120.0
C118 C119 H119 120.0
C118 C119 C120 120.0
C120 C119 H119 120.0
C119 C120 H120 120.0
C121 C120 C119 120.0
C121 C120 H120 120.0
C116 C121 H121 120.0
C120 C121 C116 120.0
C120 C121 H121 120.0
C116 C122 H12O 109.5
C116 C122 H12P 109.5
C116 C122 H12Q 109.5
H12O C122 H12P 109.5
H12O C122 H12Q 109.5
H12P C122 H12Q 109.5

loop_
_geom_bond_atom_site_label_1
_geom_bond_atom_site_label_2
_geom_bond_distance
Fe1 O1 2.097(2)
Fe1 O2 2.100(2)
Fe1 O3 1.894(2)
Fe1 N1 2.109(3)
Fe1 N2 2.248(3)
Fe2 O1 2.176(2)
Fe2 O2 2.049(2)
Fe2 O4 1.942(2)
Fe2 N3 2.126(3)
Fe2 N4 2.228(3)
O1 C2 1.311(4)
O2 C11 1.325(4)
O3 C19 1.313(4)
O4 C37 1.329(4)
N1 C4 1.300(4)
N1 C6 1.469(4)
N2 C7 1.479(4)
N2 C8 1.468(5)
N2 C9 1.475(5)
N3 C13 1.297(4)
N3 C15 1.475(4)
N4 C16 1.481(4)
N4 C17 1.471(4)
N4 C18 1.477(4)
C1 H1A 0.9800
C1 H1B 0.9800
C1 H1C 0.9800
C1 C2 1.500(5)
C2 C3 1.370(5)
C3 H3 0.9500
C3 C4 1.427(5)
C4 C5 1.522(5)
C5 H5A 0.9800
C5 H5B 0.9800
C5 H5C 0.9800
C6 H6A 0.9900
C6 H6B 0.9900
C6 C7 1.506(5)
C7 H7A 0.9900
C7 H7B 0.9900
C8 H8A 0.9800
C8 H8B 0.9800
C8 H8C 0.9800
C9 H9A 0.9800
C9 H9B 0.9800
C9 H9C 0.9800
C10 H10A 0.9800
C10 H10B 0.9800
C10 H10C 0.9800
C10 C11 1.501(4)
C11 C12 1.352(4)
C12 H12 0.9500
C12 C13 1.434(4)
C13 C14 1.517(5)
C14 H14A 0.9800
C14 H14B 0.9800
C14 H14C 0.9800
C15 H15A 0.9900
C15 H15B 0.9900
C15 C16 1.514(5)
C16 H16A 0.9900
C16 H16B 0.9900
C17 H17A 0.9800
C17 H17B 0.9800
C17 H17C 0.9800
C18 H18A 0.9800
C18 H18B 0.9800
C18 H18C 0.9800
C19 C20 1.425(4)
C19 C24 1.426(4)
C20 C21 1.394(4)
C20 C25 1.488(4)
C21 H21 0.9500
C21 C22 1.389(5)
C22 H22 0.9500
C22 C23 1.377(5)
C23 H23 0.9500
C23 C24 1.397(4)
C24 C31 1.491(4)
C25 C26 1.400(5)
C25 C30 1.402(5)
C26 H26 0.9500
C26 C27 1.379(5)
C27 H27 0.9500
C27 C28 1.387(5)
C28 H28 0.9500
C28 C29 1.384(5)
C29 H29 0.9500
C29 C30 1.379(5)
C30 H30 0.9500
C31 C32 1.399(4)
C31 C36 1.406(4)
C32 H32 0.9500
C32 C33 1.387(5)
C33 H33 0.9500
C33 C34 1.385(5)
C34 H34 0.9500
C34 C35 1.382(5)
C35 H35 0.9500
C35 C36 1.380(5)
C36 H36 0.9500
C37 C38 1.429(4)
C37 C42 1.430(4)
C38 C39 1.393(4)
C38 C43 1.489(4)
C39 H39 0.9500
C39 C40 1.379(4)
C40 H40 0.9500
C40 C41 1.379(4)
C41 H41 0.9500
C41 C42 1.393(4)
C42 C49 1.497(4)
C43 C44 1.396(4)
C43 C48 1.404(4)
C44 H44 0.9500
C44 C45 1.392(4)
C45 H45 0.9500
C45 C46 1.387(5)
C46 H46 0.9500
C46 C47 1.381(5)
C47 H47 0.9500
C47 C48 1.385(4)
C48 H48 0.9500
C49 C50 1.392(5)
C49 C54 1.388(5)
C50 H50 0.9500
C50 C51 1.396(5)
C51 H51 0.9500
C51 C52 1.379(5)
C52 H52 0.9500
C52 C53 1.382(6)
C53 H53 0.9500
C53 C54 1.397(5)
C54 H54 0.9500
Fe3 O5 2.059(2)
Fe3 O6 2.148(2)
Fe3 O7 1.951(2)
Fe3 N5 2.150(3)
Fe3 N6 2.244(3)
Fe4 O5 2.088(2)
Fe4 O6 2.098(2)
Fe4 O8 1.910(2)
Fe4 N7 2.106(3)
Fe4 N8 2.279(3)
O5 C56 1.323(4)
O6 C65 1.312(4)
O7 C73 1.329(4)
O8 C91 1.310(4)
N5 C58 1.297(4)
N5 C60 1.469(4)
N6 C61 1.479(4)
N6 C62 1.474(4)
N6 C63 1.474(4)
N7 C67 1.298(4)
N7 C69 1.465(4)
N8 C70 1.481(4)
N8 C71 1.478(4)
N8 C72 1.479(4)
C55 H55A 0.9800
C55 H55B 0.9800
C55 H55C 0.9800
C55 C56 1.496(4)
C56 C57 1.352(4)
C57 H57 0.9500
C57 C58 1.435(4)
C58 C59 1.506(4)
C59 H59A 0.9800
C59 H59B 0.9800
C59 H59C 0.9800
C60 H60A 0.9900
C60 H60B 0.9900
C60 C61 1.507(5)
C61 H61A 0.9900
C61 H61B 0.9900
C62 H62A 0.9800
C62 H62B 0.9800
C62 H62C 0.9800
C63 H63A 0.9800
C63 H63B 0.9800
C63 H63C 0.9800
C64 H64A 0.9800
C64 H64B 0.9800
C64 H64C 0.9800
C64 C65 1.501(5)
C65 C66 1.366(5)
C66 H66 0.9500
C66 C67 1.436(5)
C67 C68 1.517(5)
C68 H68A 0.9800
C68 H68B 0.9800
C68 H68C 0.9800
C69 H69A 0.9900
C69 H69B 0.9900
C69 C70 1.508(5)
C70 H70A 0.9900
C70 H70B 0.9900
C71 H71A 0.9800
C71 H71B 0.9800
C71 H71C 0.9800
C72 H72A 0.9800
C72 H72B 0.9800
C72 H72C 0.9800
C73 C74 1.426(4)
C73 C78 1.426(4)
C74 C75 1.395(5)
C74 C79 1.486(5)
C75 H75 0.9500
C75 C76 1.385(5)
C76 H76 0.9500
C76 C77 1.373(5)
C77 H77 0.9500
C77 C78 1.402(5)
C78 C85 1.489(4)
C79 C80 1.391(5)
C79 C84 1.397(5)
C80 H80 0.9500
C80 C81 1.389(5)
C81 H81 0.9500
C81 C82 1.372(6)
C82 H82 0.9500
C82 C83 1.375(6)
C83 H83 0.9500
C83 C84 1.390(5)
C84 H84 0.9500
C85 C86 1.394(5)
C85 C90 1.397(5)
C86 H86 0.9500
C86 C87 1.394(5)
C87 H87 0.9500
C87 C88 1.380(5)
C88 H88 0.9500
C88 C89 1.376(5)
C89 H89 0.9500
C89 C90 1.387(5)
C90 H90 0.9500
C91 C92 1.428(4)
C91 C96 1.426(4)
C92 C93 1.403(4)
C92 C97 1.492(5)
C93 H93 0.9500
C93 C94 1.380(5)
C94 H94 0.9500
C94 C95 1.381(5)
C95 H95 0.9500
C95 C96 1.396(4)
C96 C103 1.493(4)
C97 C98 1.398(4)
C97 C102 1.398(4)
C98 H98 0.9500
C98 C99 1.387(5)
C99 H99 0.9500
C99 C100 1.385(5)
C100 H100 0.9500
C100 C101 1.388(5)
C101 H101 0.9500
C101 C102 1.390(5)
C102 H102 0.9500
C103 C104 1.401(4)
C103 C108 1.396(5)
C104 H104 0.9500
C104 C105 1.387(5)
C105 H105 0.9500
C105 C106 1.381(5)
C106 H106 0.9500
C106 C107 1.387(5)
C107 H107 0.9500
C107 C108 1.382(5)
C108 H108 0.9500
C123 H12A 0.9800
C123 H12B 0.9800
C123 H12C 0.9800
C123 C124 1.599(16)
C124 H12D 0.9900
C124 H12E 0.9900
C124 C125 1.468(16)
C125 H12F 0.9900
C125 H12G 0.9900
C125 C126 1.568(17)
C126 H12H 0.9900
C126 H12I 0.9900
C126 C127 1.471(16)
C127 H12J 0.9900
C127 H12K 0.9900
C127 C128 1.438(17)
C128 H12L 0.9800
C128 H12M 0.9800
C128 H12N 0.9800
C109 C110 1.382(5)
C109 C114 1.383(5)
C109 C115 1.501(5)
C110 H110 0.9500
C110 C111 1.380(5)
C111 H111 0.9500
C111 C112 1.378(5)
C112 H112 0.9500
C112 C113 1.367(5)
C113 H113 0.9500
C113 C114 1.382(5)
C114 H114 0.9500
C115 H11A 0.9800
C115 H11B 0.9800
C115 H11C 0.9800
C116 C117 1.3900
C116 C121 1.3900
C116 C122 1.646(10)
C117 H117 0.9500
C117 C118 1.3900
C118 H118 0.9500
C118 C119 1.3900
C119 H119 0.9500
C119 C120 1.3900
C120 H120 0.9500
C120 C121 1.3900
C121 H121 0.9500
C122 H12O 0.9800
C122 H12P 0.9800
C122 H12Q 0.9800

loop_
_geom_torsion_atom_site_label_1
_geom_torsion_atom_site_label_2
_geom_torsion_atom_site_label_3
_geom_torsion_atom_site_label_4
_geom_torsion
Fe1 O1 C2 C1 146.0(2)
Fe1 O1 C2 C3 -35.9(4)
Fe1 O2 C11 C10 -45.1(4)
Fe1 O2 C11 C12 135.0(3)
Fe1 O3 C19 C20 -105.0(9)
Fe1 O3 C19 C24 74.6(10)
Fe1 N1 C4 C3 8.1(5)
Fe1 N1 C4 C5 -173.6(3)
Fe1 N1 C6 C7 26.7(4)
Fe1 N2 C7 C6 47.7(3)
Fe2 O1 C2 C1 -65.8(4)
Fe2 O1 C2 C3 112.4(3)
Fe2 O2 C11 C10 139.5(2)
Fe2 O2 C11 C12 -40.3(4)
Fe2 O4 C37 C38 -64.9(4)
Fe2 O4 C37 C42 114.5(3)
Fe2 N3 C13 C12 1.6(5)
Fe2 N3 C13 C14 -179.4(3)
Fe2 N3 C15 C16 -1.5(4)
Fe2 N4 C16 C15 55.7(3)
O1 Fe1 O3 C19 -138.1(9)
O1 C2 C3 C4 -1.6(6)
O2 Fe1 O3 C19 -57.6(9)
O2 C11 C12 C13 4.4(5)
O3 C19 C20 C21 178.4(3)
O3 C19 C20 C25 -1.8(5)
O3 C19 C24 C23 -177.6(3)
O3 C19 C24 C31 5.9(5)
O4 C37 C38 C39 174.5(3)
O4 C37 C38 C43 -8.9(5)
O4 C37 C42 C41 -173.4(3)
O4 C37 C42 C49 7.9(4)
N1 Fe1 O3 C19 130.6(9)
N1 C6 C7 N2 -51.4(4)
N2 Fe1 O3 C19 47.8(9)
N3 C15 C16 N4 -38.0(4)
C1 C2 C3 C4 176.4(3)
C2 C3 C4 N1 17.5(6)
C2 C3 C4 C5 -160.9(4)
C4 N1 C6 C7 -148.5(3)
C6 N1 C4 C3 -177.3(3)
C6 N1 C4 C5 1.0(5)
C8 N2 C7 C6 -73.2(4)
C9 N2 C7 C6 167.9(3)
C10 C11 C12 C13 -175.4(3)
C11 C12 C13 N3 16.8(5)
C11 C12 C13 C14 -162.3(3)
C13 N3 C15 C16 176.7(3)
C15 N3 C13 C12 -176.4(3)
C15 N3 C13 C14 2.7(5)
C17 N4 C16 C15 175.0(3)
C18 N4 C16 C15 -64.8(3)
C19 C20 C21 C22 -0.3(5)
C19 C20 C25 C26 -51.9(4)
C19 C20 C25 C30 131.0(3)
C19 C24 C31 C32 -153.3(3)
C19 C24 C31 C36 30.8(5)
C20 C19 C24 C23 1.9(4)
C20 C19 C24 C31 -174.5(3)
C20 C21 C22 C23 1.0(5)
C20 C25 C26 C27 -176.0(3)
C20 C25 C30 C29 177.5(3)
C21 C20 C25 C26 127.9(3)
C21 C20 C25 C30 -49.1(4)
C21 C22 C23 C24 -0.2(5)
C22 C23 C24 C19 -1.3(5)
C22 C23 C24 C31 175.3(3)
C23 C24 C31 C32 30.3(4)
C23 C24 C31 C36 -145.6(3)
C24 C19 C20 C21 -1.2(4)
C24 C19 C20 C25 178.6(3)
C24 C31 C32 C33 -174.1(3)
C24 C31 C36 C35 174.5(3)
C25 C20 C21 C22 179.9(3)
C25 C26 C27 C28 -1.8(6)
C26 C25 C30 C29 0.4(5)
C26 C27 C28 C29 1.1(6)
C27 C28 C29 C30 0.3(6)
C28 C29 C30 C25 -1.0(6)
C30 C25 C26 C27 1.1(5)
C31 C32 C33 C34 -0.9(5)
C32 C31 C36 C35 -1.5(5)
C32 C33 C34 C35 -0.9(5)
C33 C34 C35 C36 1.4(5)
C34 C35 C36 C31 -0.2(5)
C36 C31 C32 C33 2.0(5)
C37 C38 C39 C40 0.6(5)
C37 C38 C43 C44 -39.6(4)
C37 C38 C43 C48 146.4(3)
C37 C42 C49 C50 50.5(4)
C37 C42 C49 C54 -132.3(3)
C38 C37 C42 C41 6.0(4)
C38 C37 C42 C49 -172.7(3)
C38 C39 C40 C41 2.8(5)
C38 C43 C44 C45 -172.0(3)
C38 C43 C48 C47 173.2(3)
C39 C38 C43 C44 137.1(3)
C39 C38 C43 C48 -36.9(4)
C39 C40 C41 C42 -1.7(5)
C40 C41 C42 C37 -2.8(5)
C40 C41 C42 C49 176.0(3)
C41 C42 C49 C50 -128.2(3)
C41 C42 C49 C54 48.9(4)
C42 C37 C38 C39 -4.9(4)
C42 C37 C38 C43 171.7(3)
C42 C49 C50 C51 176.8(3)
C42 C49 C54 C53 -178.1(3)
C43 C38 C39 C40 -176.2(3)
C43 C44 C45 C46 -2.0(5)
C44 C43 C48 C47 -1.1(5)
C44 C45 C46 C47 0.6(5)
C45 C46 C47 C48 0.6(5)
C46 C47 C48 C43 -0.3(5)
C48 C43 C44 C45 2.2(5)
C49 C50 C51 C52 1.6(5)
C50 C49 C54 C53 -0.9(5)
C50 C51 C52 C53 -1.3(5)
C51 C52 C53 C54 -0.1(5)
C52 C53 C54 C49 1.2(5)
C54 C49 C50 C51 -0.5(5)
Fe3 O5 C56 C55 -136.6(2)
Fe3 O5 C56 C57 42.6(4)
Fe3 O6 C65 C64 69.7(3)
Fe3 O6 C65 C66 -110.5(3)
Fe3 O7 C73 C74 -112.9(3)
Fe3 O7 C73 C78 65.7(3)
Fe3 N5 C58 C57 0.2(4)
Fe3 N5 C58 C59 179.7(2)
Fe3 N5 C60 C61 -4.3(4)
Fe3 N6 C61 C60 -54.7(3)
Fe4 O5 C56 C55 47.5(4)
Fe4 O5 C56 C57 -133.3(3)
Fe4 O6 C65 C64 -144.9(2)
Fe4 O6 C65 C66 34.9(4)
Fe4 O8 C91 C92 -79.9(5)
Fe4 O8 C91 C96 100.4(5)
Fe4 N7 C67 C66 -6.7(5)
Fe4 N7 C67 C68 173.3(3)
Fe4 N7 C69 C70 -26.7(4)
Fe4 N8 C70 C69 -48.4(3)
O5 C56 C57 C58 -4.2(5)
O6 C65 C66 C67 -0.8(6)
O7 C73 C74 C75 167.7(3)
O7 C73 C74 C79 -12.9(5)
O7 C73 C78 C77 -168.3(3)
O7 C73 C78 C85 14.6(5)
O8 C91 C92 C93 177.9(3)
O8 C91 C92 C97 -4.0(4)
O8 C91 C96 C95 -178.0(3)
O8 C91 C96 C103 0.8(4)
N5 C60 C61 N6 41.0(4)
N7 C69 C70 N8 52.4(4)
C55 C56 C57 C58 174.9(3)
C56 C57 C58 N5 -18.9(5)
C56 C57 C58 C59 161.6(3)
C58 N5 C60 C61 177.1(3)
C60 N5 C58 C57 178.6(3)
C60 N5 C58 C59 -1.9(5)
C62 N6 C61 C60 63.0(3)
C63 N6 C61 C60 -177.7(3)
C64 C65 C66 C67 179.0(3)
C65 C66 C67 N7 -15.2(6)
C65 C66 C67 C68 164.8(3)
C67 N7 C69 C70 147.0(3)
C69 N7 C67 C66 -179.7(3)
C69 N7 C67 C68 0.3(5)
C71 N8 C70 C69 71.7(4)
C72 N8 C70 C69 -169.6(3)
C73 C74 C75 C76 4.0(5)
C73 C74 C79 C80 -49.7(5)
C73 C74 C79 C84 132.8(3)
C73 C78 C85 C86 37.1(5)
C73 C78 C85 C90 -147.1(3)
C74 C73 C78 C77 10.3(5)
C74 C73 C78 C85 -166.8(3)
C74 C75 C76 C77 3.8(6)
C74 C79 C80 C81 -176.4(3)
C74 C79 C84 C83 178.1(3)
C75 C74 C79 C80 129.7(4)
C75 C74 C79 C84 -47.9(5)
C75 C76 C77 C78 -4.5(6)
C76 C77 C78 C73 -2.7(5)
C76 C77 C78 C85 174.5(3)
C77 C78 C85 C86 -140.0(3)
C77 C78 C85 C90 35.8(5)
C78 C73 C74 C75 -10.9(5)
C78 C73 C74 C79 168.5(3)
C78 C85 C86 C87 174.6(3)
C78 C85 C90 C89 -175.2(3)
C79 C74 C75 C76 -175.4(3)
C79 C80 C81 C82 -2.0(6)
C80 C79 C84 C83 0.4(5)
C80 C81 C82 C83 0.9(6)
C81 C82 C83 C84 0.8(6)
C82 C83 C84 C79 -1.5(5)
C84 C79 C80 C81 1.3(5)
C85 C86 C87 C88 1.0(5)
C86 C85 C90 C89 0.8(5)
C86 C87 C88 C89 0.1(5)
C87 C88 C89 C90 -0.7(5)
C88 C89 C90 C85 0.2(5)
C90 C85 C86 C87 -1.4(5)
C91 C92 C93 C94 0.7(4)
C91 C92 C97 C98 -32.4(4)
C91 C92 C97 C102 150.5(3)
C91 C96 C103 C104 42.4(4)
C91 C96 C103 C108 -138.7(3)
C92 C91 C96 C95 2.2(4)
C92 C91 C96 C103 -178.9(3)
C92 C93 C94 C95 1.0(5)
C92 C97 C98 C99 -177.0(3)
C92 C97 C102 C101 176.6(3)
C93 C92 C97 C98 145.7(3)
C93 C92 C97 C102 -31.4(4)
C93 C94 C95 C96 -1.1(5)
C94 C95 C96 C91 -0.5(5)
C94 C95 C96 C103 -179.4(3)
C95 C96 C103 C104 -138.7(3)
C95 C96 C103 C108 40.2(4)
C96 C91 C92 C93 -2.3(4)
C96 C91 C92 C97 175.8(3)
C96 C103 C104 C105 177.8(3)
C96 C103 C108 C107 -178.2(3)
C97 C92 C93 C94 -177.4(3)
C97 C98 C99 C100 0.9(5)
C98 C97 C102 C101 -0.6(5)
C98 C99 C100 C101 -1.6(5)
C99 C100 C101 C102 1.1(5)
C100 C101 C102 C97 0.0(5)
C102 C97 C98 C99 0.2(5)
C103 C104 C105 C106 0.8(5)
C104 C103 C108 C107 0.8(5)
C104 C105 C106 C107 -0.1(5)
C105 C106 C107 C108 -0.3(6)
C106 C107 C108 C103 -0.1(5)
C108 C103 C104 C105 -1.1(5)
C123 C124 C125 C126 -174.6(16)
C124 C125 C126 C127 -178.3(19)
C125 C126 C127 C128 -58(3)
C109 C110 C111 C112 0.0(6)
C110 C109 C114 C113 -0.9(6)
C110 C111 C112 C113 -0.8(6)
C111 C112 C113 C114 0.8(6)
C112 C113 C114 C109 0.1(6)
C114 C109 C110 C111 0.9(6)
C115 C109 C110 C111 -178.9(4)
C115 C109 C114 C113 178.8(4)
C116 C117 C118 C119 0.0
C117 C116 C121 C120 0.0
C117 C118 C119 C120 0.0
C118 C119 C120 C121 0.0
C119 C120 C121 C116 0.0
C121 C116 C117 C118 0.0
C122 C116 C117 C118 177.3(5)
C122 C116 C121 C120 -177.4(5)
